data_4123051
loop_
_publ_author_name
'Kumari, Harshita'
'Jin, Ping'
'Teat, Simon J.'
'Barnes, Charles L.'
'Dalgarno, Scott J.'
'Atwood, Jerry L.'

_publ_section_title
;
 Strong Cation&#x00B7;&#x00B7;&#x00B7;\p Interactions Promote the Capture
 of Metal Ions within Metal-Seamed Nanocapsule.
;
_journal_name_full 'Journal of the American Chemical Society'
_journal_page_first 141126123744004
_journal_paper_doi 10.1021/ja5107354
_journal_year 2014
_chemical_formula_moiety 'C264 H288Ga12O96Tl1.4, 2(NO3), 8(C2H3N), 6(C3H6O), 4(C2H5O), 6(CH4O), 52(H2O) '
_chemical_formula_sum 'C312 H496 Ga12 N10 O170 Tl1.4'
_chemical_formula_weight 8229.92
_space_group_crystal_system triclinic
_space_group_IT_number 2
_space_group_name_Hall '-P 1'
_space_group_name_H-M_alt 'P -1'
_symmetry_cell_setting triclinic
_symmetry_Int_Tables_number 2
_symmetry_space_group_name_Hall '-P 1'
_symmetry_space_group_name_H-M 'P -1'
_atom_sites_solution_hydrogens geom
_audit_creation_method SHELXL-2013
_cell_angle_alpha 111.030(2)
_cell_angle_beta 106.034(2)
_cell_angle_gamma 107.928(2)
_cell_formula_units_Z 1
_cell_length_a 21.954(3)
_cell_length_b 22.904(3)
_cell_length_c 24.020(5)
_cell_measurement_reflns_used 9796
_cell_measurement_temperature 173(2)
_cell_measurement_theta_max 26.5
_cell_measurement_theta_min 2.2
_cell_volume 9656(3)
_computing_cell_refinement 'APEX2 (Bruker AXS, 2008)'
_computing_data_collection 'APEX2 (Bruker AXS, 2008)'
_computing_data_reduction 'APEX2 (Bruker AXS, 2008)'
_computing_molecular_graphics 'X-SEED, Barbour, 2001'
_computing_publication_material 'CIFTAB (Sheldrick, 2013)'
_computing_structure_refinement 'SHELXL-2013 (Sheldrick, 2013)'
_computing_structure_solution 'SHELXS-2013 (Sheldrick, 2013)'
_diffrn_ambient_temperature 173(2)
_diffrn_measured_fraction_theta_full 0.997
_diffrn_measured_fraction_theta_max 0.970
_diffrn_measurement_device_type 'Bruker APEXII CCD area detector'
_diffrn_measurement_method 'omega scans'
_diffrn_radiation_type MoK\a
_diffrn_radiation_wavelength 0.71073
_diffrn_reflns_av_R_equivalents 0.0576
_diffrn_reflns_av_unetI/netI 0.1003
_diffrn_reflns_Laue_measured_fraction_full 0.997
_diffrn_reflns_Laue_measured_fraction_max 0.970
_diffrn_reflns_limit_h_max 28
_diffrn_reflns_limit_h_min -28
_diffrn_reflns_limit_k_max 29
_diffrn_reflns_limit_k_min -29
_diffrn_reflns_limit_l_max 31
_diffrn_reflns_limit_l_min -31
_diffrn_reflns_number 110401
_diffrn_reflns_point_group_measured_fraction_full 0.997
_diffrn_reflns_point_group_measured_fraction_max 0.970
_diffrn_reflns_theta_full 25.242
_diffrn_reflns_theta_max 27.633
_diffrn_reflns_theta_min 1.479
_diffrn_standards_decay_% 0.0
_exptl_absorpt_coefficient_mu 1.501
_exptl_absorpt_correction_T_max 0.59
_exptl_absorpt_correction_T_min 0.46
_exptl_absorpt_correction_type multi-scan
_exptl_absorpt_process_details
;
 Data were corrected for decay and absorption using the program SADABS 
 (Sheldrick, G. M. (2003). SADABS. Version 2.10. University of
 G\"ottingen, Germany).
;
_exptl_crystal_colour Colourless
_exptl_crystal_density_diffrn 1.415
_exptl_crystal_description Block
_exptl_crystal_F_000 4283
_exptl_crystal_size_max 0.400
_exptl_crystal_size_mid 0.400
_exptl_crystal_size_min 0.400
_refine_diff_density_max 2.649
_refine_diff_density_min -1.057
_refine_diff_density_rms 0.192
_refine_ls_extinction_method none
_refine_ls_goodness_of_fit_ref 1.174
_refine_ls_hydrogen_treatment constr
_refine_ls_matrix_type full
_refine_ls_number_parameters 2190
_refine_ls_number_reflns 43639
_refine_ls_number_restraints 92
_refine_ls_restrained_S_all 1.179
_refine_ls_R_factor_all 0.2019
_refine_ls_R_factor_gt 0.1029
_refine_ls_shift/su_max 0.008
_refine_ls_shift/su_mean 0.000
_refine_ls_structure_factor_coef Fsqd
_refine_ls_weighting_details 'w=1/[\s^2^(Fo^2^)+(0.2000P)^2^] where P=(Fo^2^+2Fc^2^)/3'
_refine_ls_weighting_scheme calc
_refine_ls_wR_factor_gt 0.2882
_refine_ls_wR_factor_ref 0.3721
_reflns_Friedel_coverage 0.000
_reflns_number_gt 20579
_reflns_number_total 43639
_reflns_threshold_expression 'I > 2\s(I)'
_cod_data_source_file ja5107354_si_003.cif
_cod_data_source_block PgC4GaTlNO3
_cod_original_formula_sum 'C312 H496 Ga12 N10 O170 Tl1.40'
_cod_database_code 4123051
_shelx_space_group_comment
;
The symmetry employed for this shelxl refinement is uniquely defined
by the following loop, which should always be used as a source of
symmetry information in preference to the above space-group names.
They are only intended as comments.
;
_shelx_estimated_absorpt_t_min 0.585
_shelx_estimated_absorpt_t_max 0.585
_shelxl_version_number 2013-4

loop_
_space_group_symop_operation_xyz
'x, y, z'
'-x, -y, -z'

loop_
_atom_site_label
_atom_site_type_symbol
_atom_site_fract_x
_atom_site_fract_y
_atom_site_fract_z
_atom_site_U_iso_or_equiv
_atom_site_adp_type
_atom_site_occupancy
_atom_site_site_symmetry_order
_atom_site_calc_flag
_atom_site_refinement_flags_posn
_atom_site_refinement_flags_adp
_atom_site_refinement_flags_occupancy
_atom_site_disorder_assembly
_atom_site_disorder_group
Ga1 Ga 0.58749(4) 0.66614(4) 0.87334(4) 0.0385(2) Uani 1 1 d . . . . .
O1 O 0.6613(3) 0.7402(3) 0.8773(3) 0.0387(12) Uani 1 1 d . . . . .
C1 C 0.8322(4) 0.7475(4) 0.8802(4) 0.0377(17) Uani 1 1 d . . . . .
H1 H 0.8768 0.7789 0.8865 0.045 Uiso 1 1 calc R U . . .
Ga2 Ga 0.46510(5) 0.48583(4) 0.83022(4) 0.0399(2) Uani 1 1 d . . . . .
O2 O 0.6379(3) 0.6092(3) 0.8493(3) 0.0464(14) Uani 1 1 d . . . . .
C2 C 0.7818(4) 0.7718(4) 0.8855(3) 0.0351(17) Uani 1 1 d . . . . .
Ga3 Ga 0.64706(5) 0.52346(4) 0.84089(5) 0.0406(2) Uani 1 1 d . . . . .
O3 O 0.7354(3) 0.5642(3) 0.8390(3) 0.0466(14) Uani 1 1 d . . . . .
C3 C 0.7153(4) 0.7244(4) 0.8755(4) 0.0357(17) Uani 1 1 d . . . . .
Ga4 Ga 0.19450(5) 0.18937(5) 0.49217(4) 0.0417(2) Uani 1 1 d . . . . .
O4 O 0.7710(3) 0.5160(3) 0.7396(3) 0.0539(15) Uani 1 1 d . . . . .
C4 C 0.7032(4) 0.6557(4) 0.8602(4) 0.0421(19) Uani 1 1 d . . . . .
Ga5 Ga 0.24072(5) 0.32045(4) 0.66443(4) 0.0423(2) Uani 1 1 d . . . . .
O5 O 0.7606(3) 0.4882(3) 0.6192(3) 0.0648(19) Uani 1 1 d . . . . .
C5 C 0.7541(4) 0.6322(4) 0.8553(4) 0.0401(18) Uani 1 1 d . . . . .
Ga6 Ga 0.13406(5) 0.33067(5) 0.52022(4) 0.0428(2) Uani 1 1 d . . . . .
O6 O 0.8533(3) 0.5756(3) 0.5973(3) 0.0541(16) Uani 1 1 d . . . . .
C6 C 0.8199(4) 0.6783(4) 0.8658(4) 0.0353(17) Uani 1 1 d . . . . .
O7 O 0.9026(3) 0.6766(3) 0.5650(3) 0.0440(13) Uani 1 1 d . . . . .
C7 C 0.8744(4) 0.6516(4) 0.8589(4) 0.0421(19) Uani 1 1 d D . . . .
O8 O 0.8384(3) 0.7431(3) 0.5197(3) 0.0510(15) Uani 1 1 d . . . . .
C8 C 0.9161(4) 0.6789(4) 0.7776(4) 0.0371(17) Uani 1 1 d . . . . .
H8 H 0.9504 0.7238 0.8140 0.045 Uiso 1 1 calc R U . . .
O9 O 0.8252(3) 0.8499(3) 0.5990(3) 0.0431(13) Uani 1 1 d . . . . .
C9K C 0.8718(4) 0.6335(4) 0.7901(4) 0.0374(17) Uani 1 1 d . . . . .
O10 O 0.7306(3) 0.8520(3) 0.6543(3) 0.0487(14) Uani 1 1 d . . . . .
C10 C 0.8193(4) 0.5682(4) 0.7347(4) 0.045(2) Uani 1 1 d . . . . .
O11 O 0.6249(3) 0.7995(4) 0.6854(3) 0.0628(18) Uani 1 1 d . . . . .
C11 C 0.8162(5) 0.5529(4) 0.6732(4) 0.044(2) Uani 1 1 d . . . . .
O12 O 0.6489(3) 0.8003(3) 0.8014(3) 0.0520(15) Uani 1 1 d . . . . .
C12 C 0.8616(4) 0.5984(4) 0.6621(4) 0.0444(19) Uani 1 1 d . . . . .
C13 C 0.9149(4) 0.6644(4) 0.7162(4) 0.0405(18) Uani 1 1 d . . . . .
O14 O 0.5080(3) 0.5877(3) 0.8660(3) 0.0448(13) Uani 1 1 d . . . . .
C14 C 0.9668(4) 0.7172(4) 0.7047(4) 0.0421(19) Uani 1 1 d D . . . .
O15 O 0.5400(3) 0.7202(3) 0.8976(3) 0.0427(13) Uani 1 1 d . . . . .
C15 C 0.9228(4) 0.8110(4) 0.7196(4) 0.0391(18) Uani 1 1 d . . . . .
H15 H 0.9411 0.8258 0.7657 0.047 Uiso 1 1 calc R U . . .
O16 O 0.5579(3) 0.8267(3) 0.8769(3) 0.0463(14) Uani 1 1 d . . . . .
C16 C 0.9308(4) 0.7548(4) 0.6787(4) 0.0417(18) Uani 1 1 d . . . . .
O17 O 0.5366(3) 0.8408(3) 0.7683(3) 0.0584(16) Uani 1 1 d . . . . .
C17 C 0.9014(4) 0.7322(4) 0.6108(4) 0.0443(19) Uani 1 1 d . . . . .
O18 O 0.4068(3) 0.8153(3) 0.6863(3) 0.0565(16) Uani 1 1 d . . . . .
C18 C 0.8681(5) 0.7674(4) 0.5868(4) 0.047(2) Uani 1 1 d . . . . .
O19 O 0.2832(4) 0.7105(3) 0.5837(3) 0.071(2) Uani 1 1 d . . . . .
C19 C 0.8608(4) 0.8223(4) 0.6280(4) 0.0426(19) Uani 1 1 d . . . . .
O20 O 0.1972(5) 0.5726(3) 0.4908(3) 0.086(3) Uani 1 1 d . . . . .
C20 C 0.8897(4) 0.8461(4) 0.6964(4) 0.0378(17) Uani 1 1 d . . . . .
O21 O 0.1053(3) 0.4849(3) 0.5111(3) 0.0562(16) Uani 1 1 d . . . . .
C21 C 0.8807(4) 0.9064(4) 0.7418(4) 0.0404(18) Uani 1 1 d D . . . .
O22 O 0.1057(3) 0.3999(3) 0.5593(3) 0.0436(13) Uani 1 1 d . . . . .
C22 C 0.8322(4) 0.8741(4) 0.8172(4) 0.0369(17) Uani 1 1 d . . . . .
H22 H 0.8796 0.8878 0.8458 0.044 Uiso 1 1 calc R U . . .
O23 O 0.1786(3) 0.3446(3) 0.6110(3) 0.0476(14) Uani 1 1 d . . . . .
C23 C 0.8210(4) 0.8796(4) 0.7601(4) 0.0350(16) Uani 1 1 d . . . . .
O24 O 0.2587(3) 0.4041(3) 0.7416(3) 0.0422(13) Uani 1 1 d . . . . .
C24 C 0.7504(4) 0.8529(4) 0.7147(4) 0.0378(17) Uani 1 1 d . . . . .
O25 O 0.6570(3) 0.4438(3) 0.8393(3) 0.0452(14) Uani 1 1 d . . . . .
C25 C 0.6979(4) 0.8280(4) 0.7318(4) 0.0421(19) Uani 1 1 d . . . . .
O26 O 0.5521(3) 0.4772(3) 0.8378(3) 0.0502(15) Uani 1 1 d . . . . .
C26 C 0.7090(4) 0.8252(4) 0.7904(4) 0.0405(18) Uani 1 1 d . . . . .
O27 O 0.4220(3) 0.3855(3) 0.8051(3) 0.0434(13) Uani 1 1 d . . . . .
C27 C 0.7798(4) 0.8501(4) 0.8352(4) 0.0375(18) Uani 1 1 d . . . . .
O28 O 0.3016(3) 0.2982(3) 0.7209(3) 0.0400(12) Uani 1 1 d . . . . .
C28 C 0.7927(4) 0.8461(4) 0.9000(4) 0.0396(18) Uani 1 1 d D . . . .
O29 O 0.2211(3) 0.2335(3) 0.5894(3) 0.0447(13) Uani 1 1 d . . . . .
C29 C 0.9493(4) 0.7004(5) 0.9156(4) 0.052(2) Uani 1 1 d D . . . .
H29A H 0.9462 0.7117 0.9583 0.062 Uiso 1 1 calc R U . . .
H29B H 0.9681 0.7448 0.9142 0.062 Uiso 1 1 calc R U . . .
O30 O 0.2229(3) 0.1227(3) 0.5036(3) 0.0440(13) Uani 1 1 d . . . . .
O31 O 0.2839(3) 0.0802(3) 0.4317(3) 0.0497(14) Uani 1 1 d . . . . .
O32 O 0.3898(4) 0.1278(4) 0.4026(4) 0.0670(19) Uani 1 1 d . . . . .
O33 O 0.5216(3) 0.1434(4) 0.4668(3) 0.0610(17) Uani 1 1 d . . . . .
C33 C 0.8645(4) 0.9018(4) 0.9579(4) 0.045(2) Uani 1 1 d D . . . .
H33A H 0.9027 0.8962 0.9458 0.054 Uiso 1 1 calc R U . . .
H33B H 0.8689 0.8941 0.9965 0.054 Uiso 1 1 calc R U . . .
O34 O 0.6546(4) 0.2311(3) 0.5658(3) 0.0630(18) Uani 1 1 d . . . . .
O35 O 0.7367(4) 0.3654(3) 0.6675(3) 0.0658(19) Uani 1 1 d . . . . .
O36 O 0.7368(3) 0.4046(3) 0.7866(3) 0.0549(16) Uani 1 1 d . . . . .
O37 O 0.5280(4) 0.6244(3) 0.7742(3) 0.0646(18) Uani 1 1 d . . . . .
C37 C 0.9509(5) 0.9643(4) 0.8007(4) 0.056(2) Uani 1 1 d D . . . .
H37A H 0.9688 0.9448 0.8287 0.067 Uiso 1 1 calc R U . . .
H37B H 0.9861 0.9789 0.7840 0.067 Uiso 1 1 calc R U . . .
O38 O 0.6432(3) 0.6923(3) 0.9681(3) 0.0573(16) Uani 1 1 d . . . . .
O39 O 0.4401(3) 0.4680(3) 0.7405(3) 0.0560(16) Uani 1 1 d . . . . .
O40 O 0.4896(3) 0.4990(3) 0.9235(3) 0.0544(16) Uani 1 1 d . . . . .
O41 O 0.5927(4) 0.4792(4) 0.7409(3) 0.082(2) Uani 1 1 d . . . . .
C41 C 1.0393(4) 0.7670(4) 0.7658(4) 0.0424(19) Uani 1 1 d D . . . .
H41A H 1.0683 0.8016 0.7564 0.051 Uiso 1 1 calc R U . . .
H41B H 1.0313 0.7932 0.8037 0.051 Uiso 1 1 calc R U . . .
O42 O 0.6927(4) 0.5748(3) 0.9425(3) 0.0611(17) Uani 1 1 d . . . . .
O43 O 0.2966(3) 0.2613(3) 0.5217(3) 0.0631(18) Uani 1 1 d . . . . .
O44 O 0.0930(3) 0.1288(3) 0.4730(3) 0.0615(17) Uani 1 1 d . . . . .
O45 O 0.3183(3) 0.3740(3) 0.6495(3) 0.0518(15) Uani 1 1 d . . . . .
C45 C 0.3568(4) 0.6546(4) 0.8800(4) 0.0388(18) Uani 1 1 d . . . . .
H45 H 0.3227 0.6709 0.8849 0.047 Uiso 1 1 calc R U . . .
O46 O 0.1594(3) 0.2648(3) 0.6757(3) 0.0560(16) Uani 1 1 d . . . . .
C46 C 0.3371(4) 0.5837(4) 0.8588(4) 0.0374(17) Uani 1 1 d . . . . .
O47 O 0.2353(3) 0.4030(4) 0.5453(4) 0.0697(19) Uani 1 1 d . . . . .
C47 C 0.3884(4) 0.5617(4) 0.8532(4) 0.0374(17) Uani 1 1 d . . . . .
O48 O 0.0440(3) 0.2522(3) 0.5014(3) 0.0607(17) Uani 1 1 d . . . . .
C48 C 0.4551(4) 0.6083(4) 0.8687(4) 0.0395(18) Uani 1 1 d . . . . .
C49 C 0.4744(4) 0.6796(4) 0.8890(4) 0.0399(18) Uani 1 1 d . . . . .
C50 C 0.4234(4) 0.7031(4) 0.8946(4) 0.0374(17) Uani 1 1 d . . . . .
C51 C 0.2609(4) 0.5303(4) 0.8389(4) 0.0376(17) Uani 1 1 d D . . . .
H51 H 0.2660 0.4929 0.8492 0.045 Uiso 1 1 calc R U . A 1
C52 C 0.1768(4) 0.5214(4) 0.7366(4) 0.0390(18) Uani 1 1 d . . . . .
H52 H 0.1767 0.5626 0.7654 0.047 Uiso 1 1 calc R U . . .
C53 C 0.2166(4) 0.4945(4) 0.7652(4) 0.0370(17) Uani 1 1 d . . . . .
C54 C 0.2187(4) 0.4354(4) 0.7225(4) 0.0395(18) Uani 1 1 d . . . . .
C55 C 0.1777(4) 0.4038(4) 0.6543(4) 0.0401(18) Uani 1 1 d . . . . .
C56 C 0.1383(4) 0.4325(4) 0.6258(4) 0.0382(17) Uani 1 1 d . . . . .
C57 C 0.1366(4) 0.4925(4) 0.6680(4) 0.0389(18) Uani 1 1 d . . . . .
C58 C 0.0975(4) 0.5265(4) 0.6384(4) 0.0393(18) Uani 1 1 d D . . . .
C59 C 0.1890(4) 0.6480(4) 0.6719(4) 0.0415(18) Uani 1 1 d . . . . .
H59 H 0.1877 0.6656 0.7136 0.050 Uiso 1 1 calc R U . . .
C60 C 0.1445(4) 0.5769(4) 0.6250(4) 0.0407(18) Uani 1 1 d . . . . .
C61 C 0.1485(5) 0.5529(4) 0.5642(4) 0.048(2) Uani 1 1 d . . . . .
C62 C 0.1930(5) 0.5976(4) 0.5506(4) 0.055(2) Uani 1 1 d . . . . .
C63 C 0.2371(5) 0.6679(4) 0.5985(4) 0.052(2) Uani 1 1 d . . . . .
C64 C 0.2350(5) 0.6938(4) 0.6594(4) 0.045(2) Uani 1 1 d . . . . .
C65 C 0.2818(4) 0.7719(4) 0.7094(4) 0.0427(19) Uani 1 1 d D . . . .
C66 C 0.3670(4) 0.7773(4) 0.8118(4) 0.0403(18) Uani 1 1 d . . . . .
H66 H 0.3275 0.7611 0.8208 0.048 Uiso 1 1 calc R U . . .
C67 C 0.3561(4) 0.7867(4) 0.7551(4) 0.045(2) Uani 1 1 d . . . . .
C68 C 0.4140(5) 0.8074(5) 0.7409(5) 0.050(2) Uani 1 1 d . . . . .
C69 C 0.4806(5) 0.8211(4) 0.7834(5) 0.047(2) Uani 1 1 d . . . . .
C70 C 0.4891(4) 0.8128(4) 0.8392(4) 0.045(2) Uani 1 1 d . . . . .
C71 C 0.4324(4) 0.7907(4) 0.8540(4) 0.0371(17) Uani 1 1 d . . . . .
C72 C 0.4427(4) 0.7807(4) 0.9148(4) 0.0394(18) Uani 1 1 d D . . . .
C73 C 0.2265(6) 0.5629(6) 0.8813(6) 0.033(3) Uani 0.75 1 d D . P B 1
H73A H 0.2602 0.5874 0.9287 0.039 Uiso 0.75 1 calc R U P B 1
H73B H 0.2176 0.5982 0.8706 0.039 Uiso 0.75 1 calc R U P B 1
C77 C 0.0605(4) 0.5556(4) 0.6791(4) 0.050(2) Uani 1 1 d D . . . .
H77A H 0.0380 0.5794 0.6597 0.060 Uiso 1 1 calc R U . . .
H77B H 0.0968 0.5912 0.7249 0.060 Uiso 1 1 calc R U . . .
C81 C 0.2460(5) 0.8048(4) 0.7478(5) 0.058(2) Uani 1 1 d D . . . .
H81A H 0.2385 0.7838 0.7763 0.069 Uiso 1 1 calc R U . . .
H81B H 0.1987 0.7933 0.7160 0.069 Uiso 1 1 calc R U . . .
C85 C 0.4063(5) 0.8107(4) 0.9558(5) 0.051(2) Uani 1 1 d D . . . .
H85A H 0.3546 0.7881 0.9271 0.061 Uiso 1 1 calc R U . . .
H85B H 0.4130 0.7990 0.9922 0.061 Uiso 1 1 calc R U . . .
C89 C 0.5397(5) 0.4104(4) 0.8256(4) 0.049(2) Uani 1 1 d . . . . .
C90 C 0.5961(4) 0.3934(4) 0.8276(4) 0.0411(18) Uani 1 1 d . . . . .
C91 C 0.5847(4) 0.3255(4) 0.8159(4) 0.0400(18) Uani 1 1 d . . . . .
C92 C 0.5177(4) 0.2791(4) 0.8026(4) 0.0414(19) Uani 1 1 d . . . . .
H92 H 0.5102 0.2332 0.7948 0.050 Uiso 1 1 calc R U . . .
C93 C 0.4603(4) 0.2943(4) 0.7998(4) 0.0387(18) Uani 1 1 d . . . . .
C94 C 0.4728(4) 0.3619(4) 0.8108(4) 0.0404(18) Uani 1 1 d . . . . .
C95 C 0.6454(4) 0.3062(4) 0.8168(4) 0.0411(18) Uani 1 1 d . . . . .
C96 C 0.6045(4) 0.2172(4) 0.6961(4) 0.0430(19) Uani 1 1 d . . . . .
C97 C 0.6064(5) 0.1970(4) 0.6356(5) 0.048(2) Uani 1 1 d . . . . .
C98 C 0.6508(5) 0.2474(4) 0.6259(4) 0.052(2) Uani 1 1 d . . . . .
C99 C 0.6932(5) 0.3165(4) 0.6775(5) 0.055(2) Uani 1 1 d . . . . .
C100 C 0.6919(4) 0.3351(4) 0.7388(4) 0.045(2) Uani 1 1 d . . . . .
C101 C 0.6485(4) 0.2863(4) 0.7494(4) 0.0407(18) Uani 1 1 d . . . . .
C102 C 0.5610(4) 0.1204(4) 0.5791(4) 0.0440(19) Uiso 1 1 d D . . . .
C104 C 0.3614(4) 0.0760(4) 0.5244(4) 0.0407(18) Uani 1 1 d . . . . .
C105 C 0.3491(5) 0.0898(4) 0.4712(4) 0.0445(19) Uani 1 1 d . . . . .
C106 C 0.4021(5) 0.1128(5) 0.4535(5) 0.052(2) Uani 1 1 d . . . . .
C107 C 0.4705(5) 0.1220(4) 0.4877(5) 0.050(2) Uani 1 1 d . . . . .
C108 C 0.4846(5) 0.1079(4) 0.5409(4) 0.0443(19) Uani 1 1 d . . . . .
C109 C 0.3002(5) 0.0502(4) 0.5424(4) 0.0414(19) Uani 1 1 d D . . . .
C110 C 0.3388(4) 0.1450(4) 0.6617(4) 0.0408(18) Uani 1 1 d . . . . .
H110 H 0.3648 0.1235 0.6778 0.049 Uiso 1 1 calc R U . . .
C111 C 0.3406(4) 0.2062(4) 0.7077(4) 0.0350(17) Uani 1 1 d . . . . .
C112 C 0.3020(4) 0.2355(4) 0.6826(4) 0.0413(18) Uani 1 1 d . . . . .
C113 C 0.2617(4) 0.2048(4) 0.6149(4) 0.0425(19) Uani 1 1 d . . . . .
C114 C 0.2608(4) 0.1459(4) 0.5706(4) 0.0389(18) Uani 1 1 d . . . . .
C115 C 0.2993(4) 0.1150(4) 0.5922(4) 0.0406(18) Uani 1 1 d . . . . .
C116 C 0.3864(4) 0.2415(4) 0.7810(4) 0.0413(18) Uani 1 1 d D . . . .
H116 H 0.3644 0.2689 0.8034 0.050 Uiso 1 1 calc R U . C 1
C121 C 0.5611(4) 0.0690(4) 0.6059(4) 0.048(2) Uani 1 1 d D . . . .
H12A H 0.5445 0.0791 0.6410 0.057 Uiso 1 1 calc R U . . .
H12B H 0.5278 0.0204 0.5698 0.057 Uiso 1 1 calc R U . . .
C125 C 0.3016(5) -0.0033(4) 0.5674(4) 0.053(2) Uani 1 1 d D . . . .
H12C H 0.3479 0.0174 0.6059 0.064 Uiso 1 1 calc R U . . .
H12D H 0.2637 -0.0136 0.5823 0.064 Uiso 1 1 calc R U . . .
C129 C 0.3878(5) 0.1891(5) 0.8075(4) 0.058(2) Uani 0.75 1 d D . P D 1
H12E H 0.3386 0.1521 0.7884 0.070 Uiso 0.75 1 calc R U P D 1
H12F H 0.4156 0.1661 0.7915 0.070 Uiso 0.75 1 calc R U P D 1
C42 C 1.0803(4) 0.7301(4) 0.7851(4) 0.048(2) Uani 1 1 d D . . . .
H42A H 1.0975 0.7129 0.7516 0.057 Uiso 1 1 calc R U . . .
H42B H 1.0478 0.6887 0.7846 0.057 Uiso 1 1 calc R U . . .
C34 C 0.8752(5) 0.9772(4) 0.9779(4) 0.052(2) Uani 1 1 d D . . . .
H34A H 0.8811 0.9886 0.9431 0.062 Uiso 1 1 calc R U . . .
H34B H 0.8321 0.9804 0.9810 0.062 Uiso 1 1 calc R U . . .
C79 C -0.0211(5) 0.5281(5) 0.7329(5) 0.068(3) Uani 1 1 d D . . . .
H79A H -0.0378 0.5612 0.7250 0.081 Uiso 1 1 calc R U . . .
H79B H 0.0196 0.5549 0.7774 0.081 Uiso 1 1 calc R U . . .
C35 C 0.9385(5) 1.0299(4) 1.0428(4) 0.055(2) Uani 1 1 d D . . . .
H35A H 0.9803 1.0223 1.0416 0.066 Uiso 1 1 calc R U . . .
H35B H 0.9297 1.0223 1.0785 0.066 Uiso 1 1 calc R U . . .
C74 C 0.1564(5) 0.5084(5) 0.8701(5) 0.063(3) Uani 1 1 d D . . . .
H74A H 0.1647 0.4722 0.8797 0.076 Uiso 1 1 calc R U . B 1
H74B H 0.1218 0.4849 0.8231 0.076 Uiso 1 1 calc R U . B 1
C43 C 1.1431(5) 0.7760(5) 0.8527(4) 0.059(2) Uani 1 1 d D . . . .
H43A H 1.1750 0.8181 0.8536 0.071 Uiso 1 1 calc R U . . .
H43B H 1.1258 0.7920 0.8864 0.071 Uiso 1 1 calc R U . . .
C86 C 0.4353(6) 0.8903(4) 0.9852(5) 0.065(3) Uani 1 1 d D . . . .
H86A H 0.4877 0.9129 1.0100 0.078 Uiso 1 1 calc R U . . .
H86B H 0.4238 0.9018 0.9489 0.078 Uiso 1 1 calc R U . . .
C38 C 0.9463(6) 1.0288(5) 0.8437(6) 0.073(3) Uani 1 1 d D . . . .
H38A H 0.9143 1.0145 0.8634 0.087 Uiso 1 1 calc R U . . .
H38B H 0.9941 1.0627 0.8805 0.087 Uiso 1 1 calc R U . . .
C78 C 0.0034(5) 0.4987(5) 0.6820(5) 0.062(3) Uani 1 1 d D . . . .
H78A H -0.0380 0.4693 0.6379 0.074 Uiso 1 1 calc R U . . .
H78B H 0.0230 0.4681 0.6918 0.074 Uiso 1 1 calc R U . . .
C127 C 0.2773(7) -0.1311(5) 0.5285(6) 0.084(4) Uani 1 1 d D . . . .
H12G H 0.2372 -0.1388 0.5408 0.101 Uiso 1 1 calc R U . . .
H12H H 0.2643 -0.1747 0.4887 0.101 Uiso 1 1 calc R U . . .
C44 C 1.1853(5) 0.7392(6) 0.8710(5) 0.076(3) Uani 1 1 d D . . . .
H44A H 1.2252 0.7715 0.9150 0.114 Uiso 1 1 calc R U . . .
H44B H 1.2036 0.7239 0.8383 0.114 Uiso 1 1 calc R U . . .
H44C H 1.1545 0.6982 0.8715 0.114 Uiso 1 1 calc R U . . .
C30 C 1.0020(5) 0.6684(6) 0.9128(5) 0.068(3) Uani 1 1 d D . . . .
H30A H 0.9792 0.6204 0.9063 0.081 Uiso 1 1 calc R U . . .
H30B H 1.0108 0.6644 0.8736 0.081 Uiso 1 1 calc R U . . .
C36 C 0.9556(5) 1.1060(4) 1.0591(5) 0.077(3) Uani 1 1 d D . . . .
H36A H 0.9972 1.1381 1.1021 0.116 Uiso 1 1 calc R U . . .
H36B H 0.9147 1.1140 1.0610 0.116 Uiso 1 1 calc R U . . .
H36C H 0.9659 1.1143 1.0247 0.116 Uiso 1 1 calc R U . . .
C122 C 0.6347(5) 0.0748(5) 0.6339(5) 0.068(3) Uani 1 1 d D . . . .
H12I H 0.6702 0.1248 0.6575 0.082 Uiso 1 1 calc R U . . .
H12J H 0.6443 0.0493 0.5970 0.082 Uiso 1 1 calc R U . . .
C31 C 1.0723(5) 0.7093(6) 0.9729(5) 0.078(3) Uani 1 1 d D . . . .
H31A H 1.0899 0.7600 0.9871 0.093 Uiso 1 1 calc R U . . .
H31B H 1.1074 0.6948 0.9619 0.093 Uiso 1 1 calc R U . . .
C87 C 0.4044(7) 0.9196(5) 1.0314(6) 0.091(4) Uani 1 1 d D . . . .
H87A H 0.3529 0.9019 1.0054 0.109 Uiso 1 1 calc R U . . .
H87B H 0.4103 0.9029 1.0643 0.109 Uiso 1 1 calc R U . . .
C126 C 0.2906(6) -0.0713(4) 0.5131(5) 0.070(3) Uani 1 1 d D . . . .
H12K H 0.2497 -0.0862 0.4719 0.084 Uiso 1 1 calc R U . . .
H12L H 0.3333 -0.0619 0.5045 0.084 Uiso 1 1 calc R U . . .
C123 C 0.6433(6) 0.0448(7) 0.6815(6) 0.086(4) Uani 1 1 d D . . . .
H11E H 0.6090 -0.0056 0.6582 0.103 Uiso 1 1 calc R U . . .
H11F H 0.6341 0.0699 0.7189 0.103 Uiso 1 1 calc R U . . .
C32 C 1.0646(9) 0.6966(9) 1.0294(7) 0.135(6) Uani 1 1 d D . . . .
H32A H 1.1108 0.7237 1.0683 0.202 Uiso 1 1 calc R U . . .
H32B H 1.0479 0.6465 1.0156 0.202 Uiso 1 1 calc R U . . .
H32C H 1.0302 0.7113 1.0405 0.202 Uiso 1 1 calc R U . . .
C75 C 0.1254(7) 0.5427(7) 0.9145(7) 0.097(4) Uani 1 1 d D . . . .
H75A H 0.1588 0.5624 0.9613 0.117 Uiso 1 1 calc R U . . .
H75B H 0.1226 0.5823 0.9081 0.117 Uiso 1 1 calc R U . . .
C76 C 0.0519(8) 0.4939(10) 0.9025(9) 0.143(7) Uani 1 1 d D . . . .
H76A H 0.0365 0.5203 0.9330 0.215 Uiso 1 1 calc R U . . .
H76B H 0.0542 0.4552 0.9101 0.215 Uiso 1 1 calc R U . . .
H76C H 0.0179 0.4750 0.8567 0.215 Uiso 1 1 calc R U . . .
C82 C 0.2881(8) 0.8843(6) 0.7909(8) 0.119(6) Uani 1 1 d D . . . .
H82A H 0.2549 0.9024 0.8014 0.143 Uiso 1 1 calc R U . . .
H82B H 0.3237 0.8943 0.8332 0.143 Uiso 1 1 calc R U . . .
C19' C 0.7141(9) 0.1923(9) 0.8785(8) 0.040(4) Uani 0.5 1 d . . P E 1
H19A H 0.6724 0.1455 0.8490 0.048 Uiso 0.5 1 calc R U P E 1
H19B H 0.7575 0.1867 0.8807 0.048 Uiso 0.5 1 calc R U P E 1
C80 C -0.0811(6) 0.4715(6) 0.7323(6) 0.079(3) Uani 1 1 d D . . . .
H80A H -0.0941 0.4935 0.7674 0.119 Uiso 1 1 calc R U . . .
H80B H -0.0652 0.4384 0.7399 0.119 Uiso 1 1 calc R U . . .
H80C H -0.1226 0.4464 0.6893 0.119 Uiso 1 1 calc R U . . .
C88 C 0.4401(8) 0.9987(5) 1.0670(8) 0.115(6) Uani 1 1 d D . . . .
H88A H 0.4182 1.0158 1.0956 0.172 Uiso 1 1 calc R U . . .
H88B H 0.4344 1.0154 1.0345 0.172 Uiso 1 1 calc R U . . .
H88C H 0.4908 1.0164 1.0940 0.172 Uiso 1 1 calc R U . . .
C130 C 0.4195(10) 0.2216(7) 0.8832(7) 0.093(6) Uani 0.75 1 d D . P D 1
H13A H 0.4711 0.2521 0.9016 0.112 Uiso 0.75 1 calc R U P D 1
H13B H 0.3979 0.2521 0.8998 0.112 Uiso 0.75 1 calc R U P D 1
C124 C 0.7217(8) 0.0543(9) 0.7080(7) 0.131(6) Uani 1 1 d D . . . .
H12R H 0.7286 0.0359 0.7391 0.196 Uiso 1 1 calc R U . . .
H12S H 0.7552 0.1043 0.7307 0.196 Uiso 1 1 calc R U . . .
H12T H 0.7300 0.0287 0.6707 0.196 Uiso 1 1 calc R U . . .
C39 C 0.9224(10) 1.0634(9) 0.8125(9) 0.152(8) Uani 1 1 d D . . . .
H39A H 0.8733 1.0307 0.7775 0.182 Uiso 1 1 calc R U . . .
H39B H 0.9526 1.0757 0.7906 0.182 Uiso 1 1 calc R U . . .
C128 C 0.3419(8) -0.1152(7) 0.5838(7) 0.113(5) Uani 1 1 d D . . . .
H12U H 0.3324 -0.1541 0.5938 0.170 Uiso 1 1 calc R U . . .
H12V H 0.3547 -0.0720 0.6232 0.170 Uiso 1 1 calc R U . . .
H12W H 0.3812 -0.1089 0.5711 0.170 Uiso 1 1 calc R U . . .
C83 C 0.3264(12) 0.9258(10) 0.7647(12) 0.200(11) Uani 1 1 d D . . . .
H83A H 0.3481 0.9012 0.7399 0.240 Uiso 1 1 calc R U . . .
H83B H 0.3635 0.9731 0.8006 0.240 Uiso 1 1 calc R U . . .
C84 C 0.2652(14) 0.9296(15) 0.7187(13) 0.225(12) Uiso 1 1 d D . . . .
H84A H 0.2837 0.9573 0.6988 0.337 Uiso 1 1 calc R U . . .
H84B H 0.2432 0.9518 0.7443 0.337 Uiso 1 1 calc R U . . .
H84C H 0.2296 0.8821 0.6836 0.337 Uiso 1 1 calc R U . . .
O1V O 0.3659(5) 0.4173(5) 0.9131(6) 0.095(3) Uani 0.85 1 d D . P F 1
O2V O 0.4097(4) 0.3771(4) 0.9740(4) 0.069(2) Uani 0.85 1 d D . P F 1
N10S N 0.3554(5) 0.3730(5) 0.9304(4) 0.066(3) Uani 0.85 1 d D . P F 1
O3V O 0.2970(4) 0.3248(5) 0.9081(5) 0.098(4) Uani 0.85 1 d D . P F 1
C131 C 0.4098(11) 0.1706(10) 0.9097(8) 0.109(7) Uani 0.75 1 d D . P D 1
H13C H 0.3584 0.1396 0.8919 0.131 Uiso 0.75 1 calc R U P D 1
H13D H 0.4294 0.1967 0.9586 0.131 Uiso 0.75 1 calc R U P D 1
O1XC O 0.3775(3) 0.4920(3) 0.8298(3) 0.0405(13) Uani 1 1 d . . . . .
Tl1 Tl 0.77870(5) 0.70453(4) 0.71556(5) 0.0747(3) Uani 0.5 1 d . . P . .
Tl2 Tl 0.4734(4) 0.2519(3) 0.6436(3) 0.0790(16) Uani 0.1 1 d . . P . .
Tl2I Tl 0.3211(4) 0.6053(3) 0.7129(3) 0.1073(19) Uani 0.1 1 d . . P G 2
N4S N 0.4750(7) 0.0825(5) 0.7300(6) 0.100(4) Uani 1 1 d . . . . .
O5S O 0.5017(5) 0.1782(8) 0.3697(6) 0.160(6) Uani 1 1 d . . . . .
C5S C 0.4879(7) 0.0437(7) 0.7420(6) 0.090(4) Uani 1 1 d . . . . .
O6S O 0.1782(6) 0.2813(9) 0.7918(5) 0.179(7) Uani 1 1 d . . . . .
O7S O 0.7523(8) 0.8108(6) 1.0574(6) 0.068(4) Uani 0.5 1 d D . P . .
O8S O -0.0490(8) 0.2825(9) 0.5432(9) 0.085(5) Uani 0.5 1 d . . P . .
O3S O 0.0936(11) 0.1269(8) 0.5865(8) 0.131(9) Uani 0.5 1 d D . P . .
C2S C 0.7443(13) 1.0410(13) 0.9117(12) 0.098(10) Uani 0.5 1 d D . P . .
C7S C -0.0828(11) 0.3093(11) 0.5155(11) 0.067(6) Uani 0.5 1 d . . P . .
C8S C 0.8385(13) 0.7705(12) 1.0537(13) 0.087(8) Uani 0.5 1 d . . P . .
C6S C -0.0714(11) 0.3290(14) 0.4625(14) 0.113(11) Uani 0.5 1 d . . P . .
H6S1 H -0.0331 0.3199 0.4544 0.169 Uiso 0.5 1 calc R U P . .
H6S2 H -0.0586 0.3789 0.4784 0.169 Uiso 0.5 1 calc R U P . .
H6S3 H -0.1154 0.3008 0.4212 0.169 Uiso 0.5 1 calc R U P . .
C9S C 0.8156(12) 0.8165(11) 1.0879(13) 0.104(11) Uani 0.5 1 d D . P . .
C4H C 0.7637(14) 0.9648(15) 1.0740(13) 0.043(7) Uiso 0.25 1 d D . P . .
N2S N 0.7648(14) 1.0746(18) 0.9701(12) 0.138(12) Uani 0.5 1 d D . P . .
C3S C 0.6970(12) 0.9123(17) 1.0135(11) 0.037(8) Uani 0.25 1 d D . P . .
C1S C 0.7073(14) 0.9903(11) 0.8418(13) 0.094(8) Uani 0.5 1 d D . P . .
C12S C 0.0946(13) 0.0130(10) 0.5424(15) 0.128(13) Uani 0.5 1 d D . P . .
H12M H 0.0655 0.0084 0.5005 0.192 Uiso 0.5 1 calc R U P . .
H12N H 0.0679 -0.0255 0.5484 0.192 Uiso 0.5 1 calc R U P . .
H12O H 0.1384 0.0111 0.5417 0.192 Uiso 0.5 1 calc R U P . .
C13S C 0.1137(14) 0.0841(13) 0.6005(11) 0.095(8) Uiso 0.5 1 d D . P . .
C14S C 0.1566(11) 0.0908(17) 0.6652(12) 0.120(12) Uani 0.5 1 d D . P . .
H14A H 0.1693 0.1362 0.7017 0.180 Uiso 0.5 1 calc R U P . .
H14B H 0.2001 0.0876 0.6650 0.180 Uiso 0.5 1 calc R U P . .
H14C H 0.1286 0.0529 0.6711 0.180 Uiso 0.5 1 calc R U P . .
N1 N 0.8149(13) 1.0092(17) 1.1252(13) 0.064(9) Uani 0.25 1 d D . P . .
C18S C 0.5077(10) -0.0078(10) 0.7531(11) 0.157(8) Uani 1 1 d . . . . .
C11S C -0.1386(11) 0.3166(11) 0.5374(15) 0.110(11) Uani 0.5 1 d . . P . .
H11C H -0.1384 0.3003 0.5699 0.165 Uiso 0.5 1 calc R U P . .
H11D H -0.1853 0.2884 0.4990 0.165 Uiso 0.5 1 calc R U P . .
H11G H -0.1288 0.3660 0.5575 0.165 Uiso 0.5 1 calc R U P . .
C19S C 0.4230(7) 0.6149(8) 1.0232(6) 0.095(4) Uani 1 1 d D . . . .
O15S O 0.8491(19) 0.5174(17) 0.9449(13) 0.19(3) Uani 0.25 1 d D . P . .
N8S N 0.3056(10) 0.5121(10) 1.0020(8) 0.178(8) Uani 1 1 d D . . . .
C20S C 0.3576(10) 0.5599(10) 1.0125(8) 0.135(7) Uani 1 1 d D . . . .
O13P O 0.0358(14) 0.3321(14) 0.6996(17) 0.115(11) Uani 0.35 1 d . . P . .
C1W C 0.822(2) 0.244(2) 0.6702(19) 0.077(14) Uani 0.25 1 d D . P . .
O13S O 0.2696(16) 0.6696(6) 0.4576(8) 0.126(11) Uani 0.5 1 d . . P . .
O12S O 0.9315(10) 1.0813(12) 1.2929(16) 0.138(9) Uani 0.5 1 d . . P . .
O3SS O 0.1090(12) -0.0442(13) 0.3617(13) 0.098(10) Uani 0.3 1 d . . P H 1
O9P O 0.6398(13) 0.7151(9) 0.5494(9) 0.158(12) Uani 0.5 1 d . . P . .
O8P O 0.9343(16) 0.725(2) 1.1728(15) 0.157(13) Uani 0.4 1 d . . P . .
C20J C 0.862(2) 0.584(2) 0.994(2) 0.060(10) Uiso 0.25 1 d D . P . .
C17P C 0.852(3) 0.308(3) 0.797(3) 0.105(18) Uani 0.25 1 d D . P . .
C133 C 0.867(3) 0.266(3) 0.7417(18) 0.13(2) Uiso 0.25 1 d D . P . .
O6SS O -0.041(2) 0.117(2) 0.398(2) 0.108(12) Uiso 0.25 1 d . . P I 1
O8Y O 0.3103(11) 0.5361(10) 0.5915(10) 0.084(6) Uani 0.4 1 d . . P G 2
O4I O 0.6728(13) 0.4920(13) 0.5182(13) 0.060(7) Uiso 0.25 1 d . . P . .
O100 O 0.5096(14) 0.6844(12) 0.6822(14) 0.175(12) Uani 0.5 1 d . . P J 1
C11I C 0.235(5) 0.575(4) 0.875(5) 0.14(4) Uiso 0.25 1 d D . P B 2
H4 H 0.2203 0.6010 0.8523 0.165 Uiso 0.25 1 calc R U P B 2
H5 H 0.2701 0.6093 0.9211 0.165 Uiso 0.25 1 calc R U P B 2
O9I O 0.661(3) 0.658(3) 0.714(3) 0.151(19) Uiso 0.25 1 d . . P K 1
O6X O 0.382(2) 0.528(2) 0.656(2) 0.200 Uiso 0.4 1 d . U P G 2
O13 O 0.2946(19) 0.330(3) 0.435(3) 0.15(2) Uani 0.25 1 d . . P . .
O12I O 0.558(3) 0.532(2) 0.411(2) 0.13(2) Uani 0.2 1 d . . P . .
O23I O 0.6351(17) 0.489(3) 0.6575(16) 0.128(19) Uani 0.25 1 d . . P L 1
O24I O 0.645(3) 0.597(2) 0.700(2) 0.114(13) Uiso 0.25 1 d . . P M 3
O2W O 0.573(2) 0.566(2) 0.686(2) 0.106(12) Uiso 0.25 1 d . . P N 4
O7' O 0.5432(13) 0.6319(12) 0.3719(13) 0.148(9) Uani 0.5 1 d . . P O 1
C103 C 0.4301(4) 0.0864(4) 0.5584(4) 0.0410(18) Uiso 1 1 d . . . . .
O5X O 0.403(2) 0.6447(15) 0.652(2) 0.22(2) Uani 0.45 1 d . . P G 2
C120 C 0.7167(9) 0.2181(10) 0.9391(11) 0.158(9) Uani 1 1 d . . . . .
H6 H 0.7197 0.1858 0.9564 0.237 Uiso 1 1 calc R U . E 1
H7 H 0.6736 0.2236 0.9368 0.237 Uiso 1 1 calc R U . E 1
H9 H 0.7586 0.2639 0.9685 0.237 Uiso 1 1 calc R U . E 1
C9 C 0.5816(18) 0.7067(18) 0.5571(17) 0.119(10) Uiso 0.5 1 d . . P . .
C117 C 0.6454(5) 0.2528(5) 0.8410(5) 0.052(2) Uani 1 1 d . . . . .
H2 H 0.6410 0.2691 0.8832 0.063 Uiso 1 1 calc R U . . .
H3 H 0.6027 0.2075 0.8083 0.063 Uiso 1 1 calc R U . . .
C118 C 0.7085(7) 0.2402(7) 0.8518(7) 0.090(4) Uani 1 1 d . . . . .
H10 H 0.7510 0.2862 0.8822 0.107 Uiso 1 1 calc R U . E 1
H11H H 0.7111 0.2217 0.8088 0.107 Uiso 1 1 calc R U . E 1
O12X O -0.071(3) 0.113(3) 0.346(3) 0.129(16) Uiso 0.25 1 d . . P P 2
C40 C 0.9226(13) 1.1321(11) 0.8598(11) 0.200 Uiso 1 1 d D U . . .
H40A H 0.9026 1.1516 0.8336 0.300 Uiso 1 1 calc R U . . .
H40B H 0.9716 1.1665 0.8924 0.300 Uiso 1 1 calc R U . . .
H40C H 0.8939 1.1209 0.8827 0.300 Uiso 1 1 calc R U . . .
O6G O 0.5341(16) 0.6840(18) 0.3701(15) 0.169(10) Uiso 0.5 1 d . . P Q 2
C12G C 0.468(3) 0.676(3) 0.492(3) 0.16(2) Uiso 0.35 1 d . . P R 1
O16G O 0.418(3) 0.672(3) 0.517(3) 0.209(19) Uiso 0.35 1 d . . P R 1
C10G C 0.5425(19) 0.7319(19) 0.3557(18) 0.085(11) Uiso 0.5 1 d . . P . .
O19G O 0.3761(11) 0.5816(14) 0.3654(15) 0.192(16) Uani 0.5 1 d . . P . .
O20V O 0.3100(8) 0.6641(9) 0.4735(9) 0.061(5) Uiso 0.5 1 d . . P . .
O14B O -0.0899(19) 0.104(3) 0.389(3) 0.16(2) Uani 0.25 1 d . . P S 3
C13' C 0.3259(12) 0.1557(16) 0.8204(16) 0.045(8) Uani 0.25 1 d D . P D 2
H13H H 0.2818 0.1396 0.7815 0.054 Uiso 0.25 1 calc R U P D 2
H13I H 0.3275 0.1934 0.8585 0.054 Uiso 0.25 1 calc R U P D 2
C13X C 0.317(4) 0.094(3) 0.835(4) 0.200 Uiso 0.25 1 d D U P D 2
H13J H 0.3234 0.0583 0.8017 0.240 Uiso 0.25 1 calc R U P D 2
H13K H 0.2695 0.0723 0.8321 0.240 Uiso 0.25 1 calc R U P D 2
C12X C 0.3878(5) 0.1891(5) 0.8075(4) 0.058(2) Uani 0.25 1 d D . P D 2
H12P H 0.3922 0.1508 0.7754 0.070 Uiso 0.25 1 calc R U P D 2
H12Q H 0.4316 0.2139 0.8495 0.070 Uiso 0.25 1 calc R U P D 2
O16N O 0.465(3) 0.683(4) 0.413(3) 0.200 Uiso 0.25 1 d . U P T 1
C132 C 0.4474(16) 0.1262(15) 0.8903(16) 0.200 Uiso 0.75 1 d D U P D 1
H13E H 0.4400 0.0930 0.9075 0.300 Uiso 0.75 1 calc R U P D 1
H13F H 0.4984 0.1568 0.9090 0.300 Uiso 0.75 1 calc R U P D 1
H13G H 0.4279 0.1003 0.8419 0.300 Uiso 0.75 1 calc R U P D 1
O20L O 0.616(3) 0.619(3) 0.695(2) 0.110(13) Uiso 0.25 1 d . . P U 2
O6M O 0.2739(15) 0.3663(14) 0.4393(14) 0.059(7) Uiso 0.25 1 d . . P . .
C20K C 0.883(3) 0.635(2) 1.037(2) 0.081(14) Uani 0.25 1 d . . P . .
C13Y C 0.375(5) 0.124(5) 0.905(4) 0.200 Uiso 0.25 1 d D U P D 2
H13L H 0.3734 0.0852 0.9140 0.300 Uiso 0.25 1 calc R U P D 2
H13M H 0.3662 0.1566 0.9373 0.300 Uiso 0.25 1 calc R U P D 2
H13N H 0.4219 0.1485 0.9076 0.300 Uiso 0.25 1 calc R U P D 2
O25P O 0.918(3) 0.284(5) 0.791(3) 0.27(4) Uiso 0.25 1 d D . P . .

loop_
_atom_site_aniso_label
_atom_site_aniso_U_11
_atom_site_aniso_U_22
_atom_site_aniso_U_33
_atom_site_aniso_U_23
_atom_site_aniso_U_13
_atom_site_aniso_U_12
Ga1 0.0374(5) 0.0291(4) 0.0474(5) 0.0197(4) 0.0166(4) 0.0136(4)
O1 0.038(3) 0.029(3) 0.048(3) 0.019(2) 0.018(3) 0.013(2)
C1 0.042(4) 0.035(4) 0.032(4) 0.015(3) 0.016(3) 0.015(3)
Ga2 0.0412(5) 0.0274(4) 0.0449(5) 0.0169(4) 0.0141(4) 0.0134(4)
O2 0.042(3) 0.032(3) 0.069(4) 0.027(3) 0.025(3) 0.017(2)
C2 0.039(4) 0.025(3) 0.026(4) 0.008(3) 0.007(3) 0.009(3)
Ga3 0.0415(5) 0.0280(4) 0.0511(5) 0.0204(4) 0.0182(4) 0.0147(4)
O3 0.048(3) 0.035(3) 0.065(4) 0.028(3) 0.027(3) 0.021(3)
C3 0.044(4) 0.028(4) 0.031(4) 0.013(3) 0.011(3) 0.018(3)
Ga4 0.0468(5) 0.0371(5) 0.0317(5) 0.0118(4) 0.0092(4) 0.0211(4)
O4 0.055(4) 0.035(3) 0.048(4) 0.012(3) 0.019(3) 0.008(3)
C4 0.044(5) 0.035(4) 0.052(5) 0.025(4) 0.025(4) 0.017(4)
Ga5 0.0477(5) 0.0345(5) 0.0333(5) 0.0108(4) 0.0090(4) 0.0200(4)
O5 0.065(4) 0.042(3) 0.042(4) 0.003(3) 0.018(3) -0.003(3)
C5 0.046(5) 0.035(4) 0.046(5) 0.022(4) 0.019(4) 0.024(4)
Ga6 0.0494(5) 0.0392(5) 0.0309(5) 0.0106(4) 0.0105(4) 0.0233(4)
O6 0.065(4) 0.039(3) 0.028(3) 0.003(2) 0.015(3) 0.009(3)
C6 0.039(4) 0.032(4) 0.028(4) 0.011(3) 0.012(3) 0.014(3)
O7 0.053(3) 0.041(3) 0.032(3) 0.013(2) 0.009(3) 0.028(3)
C7 0.035(4) 0.041(4) 0.034(4) 0.011(4) 0.006(3) 0.016(4)
O8 0.068(4) 0.049(3) 0.037(3) 0.014(3) 0.017(3) 0.039(3)
C8 0.035(4) 0.025(3) 0.031(4) 0.007(3) 0.002(3) 0.010(3)
O9 0.052(3) 0.042(3) 0.031(3) 0.016(2) 0.012(3) 0.024(3)
C9K 0.037(4) 0.033(4) 0.035(4) 0.015(3) 0.010(3) 0.015(3)
O10 0.049(3) 0.062(4) 0.037(3) 0.029(3) 0.013(3) 0.026(3)
C10 0.044(5) 0.036(4) 0.046(5) 0.019(4) 0.015(4) 0.014(4)
O11 0.043(3) 0.090(5) 0.063(4) 0.050(4) 0.015(3) 0.032(3)
C11 0.071(6) 0.023(4) 0.033(4) 0.009(3) 0.023(4) 0.019(4)
O12 0.038(3) 0.058(4) 0.063(4) 0.037(3) 0.019(3) 0.018(3)
C12 0.049(5) 0.034(4) 0.039(5) 0.014(4) 0.013(4) 0.016(4)
C13 0.044(4) 0.033(4) 0.036(4) 0.014(3) 0.011(4) 0.018(4)
O14 0.044(3) 0.027(3) 0.061(4) 0.019(3) 0.024(3) 0.015(2)
C14 0.040(4) 0.037(4) 0.039(4) 0.018(4) 0.008(4) 0.014(4)
O15 0.039(3) 0.028(3) 0.051(3) 0.016(2) 0.016(3) 0.012(2)
C15 0.040(4) 0.031(4) 0.038(4) 0.014(3) 0.015(4) 0.011(3)
O16 0.039(3) 0.044(3) 0.059(4) 0.029(3) 0.023(3) 0.016(3)
C16 0.040(4) 0.033(4) 0.046(5) 0.016(4) 0.017(4) 0.015(3)
O17 0.061(4) 0.070(4) 0.072(4) 0.050(4) 0.040(4) 0.033(3)
C17 0.049(5) 0.041(4) 0.035(4) 0.012(4) 0.014(4) 0.023(4)
O18 0.057(4) 0.066(4) 0.062(4) 0.043(4) 0.029(3) 0.029(3)
C18 0.059(5) 0.041(4) 0.028(4) 0.009(4) 0.008(4) 0.026(4)
O19 0.094(5) 0.038(3) 0.053(4) 0.014(3) 0.037(4) 0.006(3)
C19 0.049(5) 0.033(4) 0.043(5) 0.016(4) 0.020(4) 0.019(4)
O20 0.146(7) 0.045(4) 0.056(4) 0.017(3) 0.066(5) 0.018(4)
C20 0.040(4) 0.026(4) 0.035(4) 0.011(3) 0.008(3) 0.011(3)
O21 0.079(4) 0.035(3) 0.041(3) 0.012(3) 0.027(3) 0.016(3)
C21 0.039(4) 0.027(4) 0.043(5) 0.012(3) 0.017(4) 0.008(3)
O22 0.050(3) 0.037(3) 0.034(3) 0.009(2) 0.011(3) 0.024(3)
C22 0.038(4) 0.026(4) 0.038(4) 0.011(3) 0.011(3) 0.014(3)
O23 0.058(4) 0.035(3) 0.033(3) 0.006(2) 0.008(3) 0.025(3)
C23 0.041(4) 0.023(3) 0.031(4) 0.009(3) 0.011(3) 0.012(3)
O24 0.049(3) 0.036(3) 0.042(3) 0.016(2) 0.018(3) 0.025(3)
C24 0.036(4) 0.038(4) 0.042(4) 0.022(4) 0.017(4) 0.018(3)
O25 0.044(3) 0.028(3) 0.061(4) 0.022(3) 0.019(3) 0.018(2)
C25 0.049(5) 0.056(5) 0.040(5) 0.030(4) 0.022(4) 0.034(4)
O26 0.043(3) 0.025(3) 0.080(4) 0.028(3) 0.021(3) 0.013(2)
C26 0.042(4) 0.037(4) 0.044(5) 0.019(4) 0.021(4) 0.019(4)
O27 0.044(3) 0.027(3) 0.053(3) 0.018(3) 0.016(3) 0.015(2)
C27 0.041(4) 0.022(3) 0.037(4) 0.010(3) 0.011(4) 0.011(3)
O28 0.050(3) 0.027(3) 0.037(3) 0.012(2) 0.012(2) 0.020(2)
C28 0.039(4) 0.027(4) 0.031(4) 0.011(3) 0.002(3) 0.004(3)
O29 0.053(3) 0.038(3) 0.040(3) 0.017(3) 0.012(3) 0.026(3)
C29 0.054(5) 0.062(6) 0.047(5) 0.030(5) 0.023(4) 0.030(5)
O30 0.055(3) 0.040(3) 0.029(3) 0.013(2) 0.010(3) 0.024(3)
O31 0.056(4) 0.063(4) 0.048(3) 0.038(3) 0.023(3) 0.034(3)
O32 0.078(5) 0.085(5) 0.077(5) 0.062(4) 0.043(4) 0.048(4)
O33 0.062(4) 0.079(5) 0.069(4) 0.051(4) 0.037(4) 0.037(4)
C33 0.046(5) 0.035(4) 0.035(4) 0.012(4) 0.011(4) 0.007(4)
O34 0.077(5) 0.043(3) 0.058(4) 0.014(3) 0.039(4) 0.017(3)
O35 0.083(5) 0.040(3) 0.058(4) 0.018(3) 0.038(4) 0.009(3)
O36 0.057(4) 0.034(3) 0.060(4) 0.015(3) 0.027(3) 0.011(3)
O37 0.072(4) 0.058(4) 0.047(4) 0.019(3) 0.008(3) 0.033(4)
C37 0.055(5) 0.047(5) 0.045(5) 0.015(4) 0.016(4) 0.013(4)
O38 0.056(4) 0.056(4) 0.050(4) 0.031(3) 0.012(3) 0.016(3)
O39 0.059(4) 0.057(4) 0.044(3) 0.027(3) 0.021(3) 0.017(3)
O40 0.052(4) 0.048(3) 0.041(3) 0.021(3) 0.008(3) 0.008(3)
O41 0.097(6) 0.076(5) 0.049(4) 0.019(4) 0.007(4) 0.048(5)
C41 0.040(4) 0.032(4) 0.044(5) 0.015(4) 0.013(4) 0.012(3)
O42 0.071(4) 0.062(4) 0.044(4) 0.020(3) 0.022(3) 0.032(3)
O43 0.051(4) 0.042(3) 0.064(4) 0.010(3) 0.018(3) 0.009(3)
O44 0.047(4) 0.062(4) 0.050(4) 0.017(3) 0.014(3) 0.015(3)
O45 0.059(4) 0.045(3) 0.043(3) 0.019(3) 0.021(3) 0.015(3)
C45 0.052(5) 0.029(4) 0.031(4) 0.011(3) 0.017(4) 0.018(4)
O46 0.048(3) 0.059(4) 0.046(4) 0.019(3) 0.015(3) 0.019(3)
C46 0.043(4) 0.036(4) 0.027(4) 0.012(3) 0.015(3) 0.014(3)
O47 0.052(4) 0.062(4) 0.073(5) 0.024(4) 0.017(3) 0.021(3)
C47 0.048(5) 0.031(4) 0.028(4) 0.012(3) 0.013(3) 0.016(3)
O48 0.053(4) 0.047(4) 0.062(4) 0.022(3) 0.012(3) 0.016(3)
C48 0.048(5) 0.033(4) 0.043(5) 0.018(4) 0.021(4) 0.025(4)
C49 0.045(5) 0.031(4) 0.038(4) 0.019(3) 0.013(4) 0.014(3)
C50 0.044(4) 0.030(4) 0.027(4) 0.008(3) 0.011(3) 0.014(3)
C51 0.042(4) 0.031(4) 0.032(4) 0.010(3) 0.016(3) 0.015(3)
C52 0.043(4) 0.033(4) 0.042(5) 0.016(4) 0.024(4) 0.016(3)
C53 0.040(4) 0.029(4) 0.035(4) 0.012(3) 0.018(3) 0.010(3)
C54 0.042(4) 0.031(4) 0.040(4) 0.017(3) 0.012(4) 0.017(3)
C55 0.046(5) 0.031(4) 0.037(4) 0.008(3) 0.018(4) 0.020(4)
C56 0.034(4) 0.040(4) 0.037(4) 0.016(4) 0.014(3) 0.017(3)
C57 0.039(4) 0.031(4) 0.035(4) 0.009(3) 0.013(3) 0.014(3)
C58 0.042(4) 0.036(4) 0.035(4) 0.013(3) 0.015(4) 0.019(4)
C59 0.047(5) 0.041(4) 0.037(4) 0.018(4) 0.017(4) 0.024(4)
C60 0.049(5) 0.033(4) 0.043(5) 0.016(4) 0.019(4) 0.025(4)
C61 0.066(6) 0.029(4) 0.036(4) 0.010(4) 0.018(4) 0.017(4)
C62 0.082(7) 0.038(5) 0.042(5) 0.017(4) 0.034(5) 0.021(5)
C63 0.073(6) 0.035(4) 0.041(5) 0.016(4) 0.028(5) 0.016(4)
C64 0.057(5) 0.031(4) 0.050(5) 0.022(4) 0.021(4) 0.021(4)
C65 0.038(4) 0.038(4) 0.044(5) 0.015(4) 0.015(4) 0.016(4)
C66 0.044(4) 0.037(4) 0.045(5) 0.020(4) 0.024(4) 0.020(4)
C67 0.050(5) 0.034(4) 0.058(5) 0.026(4) 0.026(4) 0.020(4)
C68 0.060(6) 0.048(5) 0.058(6) 0.034(5) 0.031(5) 0.028(4)
C69 0.048(5) 0.047(5) 0.059(6) 0.032(4) 0.028(4) 0.025(4)
C70 0.048(5) 0.034(4) 0.051(5) 0.018(4) 0.023(4) 0.019(4)
C71 0.042(4) 0.025(3) 0.040(4) 0.013(3) 0.016(4) 0.014(3)
C72 0.047(4) 0.028(4) 0.047(5) 0.019(4) 0.022(4) 0.018(3)
C73 0.034(6) 0.031(5) 0.031(6) 0.013(5) 0.016(5) 0.013(4)
C77 0.044(5) 0.041(5) 0.060(6) 0.018(4) 0.018(4) 0.023(4)
C81 0.062(6) 0.054(5) 0.060(6) 0.025(5) 0.025(5) 0.035(5)
C85 0.061(6) 0.032(4) 0.057(6) 0.016(4) 0.031(5) 0.020(4)
C89 0.057(5) 0.034(4) 0.046(5) 0.017(4) 0.015(4) 0.018(4)
C90 0.043(4) 0.032(4) 0.052(5) 0.023(4) 0.019(4) 0.021(4)
C91 0.050(5) 0.029(4) 0.032(4) 0.015(3) 0.007(4) 0.018(4)
C92 0.056(5) 0.028(4) 0.031(4) 0.012(3) 0.009(4) 0.019(4)
C93 0.052(5) 0.029(4) 0.030(4) 0.013(3) 0.015(4) 0.016(3)
C94 0.043(4) 0.025(4) 0.041(4) 0.013(3) 0.011(4) 0.011(3)
C95 0.052(5) 0.028(4) 0.039(4) 0.015(3) 0.013(4) 0.021(4)
C96 0.047(5) 0.030(4) 0.043(5) 0.015(4) 0.014(4) 0.017(4)
C97 0.056(5) 0.033(4) 0.059(6) 0.024(4) 0.024(4) 0.024(4)
C98 0.065(6) 0.041(5) 0.049(5) 0.019(4) 0.026(5) 0.024(4)
C99 0.059(6) 0.037(5) 0.066(6) 0.023(4) 0.034(5) 0.015(4)
C100 0.045(5) 0.036(4) 0.045(5) 0.012(4) 0.018(4) 0.019(4)
C101 0.049(5) 0.028(4) 0.039(4) 0.013(3) 0.013(4) 0.020(4)
C104 0.055(5) 0.035(4) 0.036(4) 0.017(3) 0.019(4) 0.025(4)
C105 0.055(5) 0.044(5) 0.049(5) 0.029(4) 0.025(4) 0.030(4)
C106 0.071(6) 0.052(5) 0.054(5) 0.039(5) 0.031(5) 0.035(5)
C107 0.064(6) 0.040(5) 0.062(6) 0.029(4) 0.035(5) 0.030(4)
C108 0.055(5) 0.029(4) 0.047(5) 0.017(4) 0.018(4) 0.021(4)
C109 0.061(5) 0.024(4) 0.037(4) 0.012(3) 0.021(4) 0.020(4)
C110 0.052(5) 0.028(4) 0.040(4) 0.016(3) 0.018(4) 0.017(4)
C111 0.039(4) 0.024(3) 0.034(4) 0.014(3) 0.011(3) 0.009(3)
C112 0.038(4) 0.036(4) 0.044(5) 0.020(4) 0.014(4) 0.014(3)
C113 0.043(4) 0.033(4) 0.046(5) 0.019(4) 0.013(4) 0.017(4)
C114 0.044(4) 0.026(4) 0.034(4) 0.010(3) 0.011(4) 0.012(3)
C115 0.045(4) 0.034(4) 0.042(5) 0.021(4) 0.017(4) 0.016(4)
C116 0.056(5) 0.033(4) 0.033(4) 0.018(3) 0.015(4) 0.020(4)
C121 0.054(5) 0.028(4) 0.052(5) 0.014(4) 0.017(4) 0.020(4)
C125 0.071(6) 0.036(4) 0.054(5) 0.022(4) 0.030(5) 0.024(4)
C129 0.077(7) 0.047(5) 0.056(6) 0.031(5) 0.027(5) 0.027(5)
C42 0.040(4) 0.047(5) 0.051(5) 0.021(4) 0.012(4) 0.023(4)
C34 0.065(6) 0.032(4) 0.037(5) 0.007(4) 0.020(4) 0.011(4)
C79 0.066(6) 0.054(6) 0.081(8) 0.033(6) 0.032(6) 0.026(5)
C35 0.053(5) 0.041(5) 0.037(5) 0.003(4) 0.012(4) 0.009(4)
C74 0.054(6) 0.072(7) 0.061(6) 0.024(5) 0.033(5) 0.026(5)
C43 0.048(5) 0.058(6) 0.050(6) 0.015(5) 0.009(4) 0.023(5)
C86 0.084(7) 0.030(4) 0.072(7) 0.014(4) 0.046(6) 0.019(5)
C38 0.079(8) 0.053(6) 0.076(8) 0.026(6) 0.027(6) 0.031(6)
C78 0.063(6) 0.047(5) 0.076(7) 0.028(5) 0.033(5) 0.026(5)
C127 0.108(10) 0.044(6) 0.097(9) 0.030(6) 0.043(8) 0.039(6)
C44 0.057(6) 0.091(8) 0.059(6) 0.035(6) 0.007(5) 0.029(6)
C30 0.068(7) 0.083(7) 0.056(6) 0.035(6) 0.020(5) 0.044(6)
C36 0.061(6) 0.042(5) 0.053(6) -0.016(5) 0.008(5) -0.002(5)
C122 0.081(7) 0.053(6) 0.061(6) 0.023(5) 0.026(6) 0.030(5)
C31 0.056(6) 0.085(8) 0.070(7) 0.030(6) 0.011(6) 0.030(6)
C87 0.131(11) 0.055(6) 0.103(10) 0.028(7) 0.082(9) 0.045(7)
C126 0.085(8) 0.040(5) 0.071(7) 0.017(5) 0.027(6) 0.031(5)
C123 0.102(9) 0.099(9) 0.075(8) 0.048(7) 0.035(7) 0.066(8)
C32 0.142(15) 0.158(16) 0.078(10) 0.032(10) 0.023(10) 0.090(13)
C75 0.090(9) 0.101(10) 0.110(11) 0.043(8) 0.072(8) 0.039(8)
C76 0.114(13) 0.19(2) 0.148(16) 0.103(15) 0.063(12) 0.069(13)
C82 0.113(12) 0.058(8) 0.163(16) 0.027(9) 0.075(11) 0.031(8)
C19' 0.054(10) 0.044(9) 0.039(9) 0.030(8) 0.020(8) 0.033(8)
C80 0.075(7) 0.067(7) 0.101(9) 0.041(7) 0.047(7) 0.030(6)
C88 0.148(13) 0.039(6) 0.150(13) 0.019(7) 0.101(11) 0.034(7)
C130 0.134(15) 0.061(9) 0.079(11) 0.048(9) 0.032(11) 0.034(10)
C124 0.165(16) 0.171(16) 0.083(10) 0.057(11) 0.042(10) 0.123(14)
C39 0.122(14) 0.139(16) 0.144(17) 0.019(13) 0.048(12) 0.068(13)
C128 0.145(14) 0.089(10) 0.113(12) 0.057(9) 0.044(11) 0.064(10)
C83 0.25(3) 0.107(16) 0.20(2) 0.061(16) 0.07(2) 0.058(18)
O1V 0.067(6) 0.113(8) 0.138(9) 0.103(8) 0.043(6) 0.030(5)
O2V 0.074(6) 0.060(5) 0.054(5) 0.025(4) 0.024(4) 0.015(4)
N10S 0.065(6) 0.066(6) 0.031(5) 0.021(5) 0.011(5) 0.002(5)
O3V 0.058(5) 0.079(6) 0.088(7) 0.049(6) -0.009(5) -0.022(5)
C131 0.145(18) 0.114(15) 0.061(10) 0.048(11) 0.024(11) 0.062(14)
O1XC 0.038(3) 0.029(3) 0.046(3) 0.018(2) 0.012(2) 0.013(2)
Tl1 0.0620(5) 0.0526(5) 0.0805(6) 0.0168(4) 0.0139(4) 0.0258(4)
Tl2 0.094(4) 0.075(3) 0.079(4) 0.033(3) 0.040(3) 0.052(3)
Tl2I 0.113(5) 0.104(4) 0.109(5) 0.067(4) 0.042(4) 0.042(4)
N4S 0.131(10) 0.053(6) 0.116(9) 0.042(6) 0.054(8) 0.041(6)
O5S 0.099(7) 0.348(18) 0.196(11) 0.233(13) 0.099(8) 0.139(10)
C5S 0.076(8) 0.069(8) 0.082(9) 0.029(7) 0.016(7) 0.008(7)
O6S 0.099(8) 0.284(17) 0.090(8) 0.088(10) 0.037(6) 0.019(9)
O7S 0.066(9) 0.034(7) 0.040(7) 0.001(6) 0.001(6) -0.010(6)
O8S 0.069(10) 0.094(12) 0.105(13) 0.062(11) 0.036(9) 0.039(9)
O3S 0.165(18) 0.054(10) 0.056(10) -0.005(8) 0.047(11) -0.049(11)
C2S 0.10(2) 0.13(2) 0.18(3) 0.12(3) 0.09(2) 0.10(2)
C7S 0.056(13) 0.052(12) 0.065(14) 0.020(11) 0.017(11) 0.008(10)
C8S 0.081(16) 0.046(12) 0.095(19) 0.010(12) 0.032(14) 0.018(12)
C6S 0.040(12) 0.098(19) 0.14(2) 0.045(18) -0.028(13) 0.031(12)
C9S 0.13(2) 0.043(13) 0.078(17) 0.032(13) 0.022(17) -0.018(14)
N2S 0.096(18) 0.25(4) 0.11(2) 0.08(2) 0.047(17) 0.13(2)
C3S 0.021(13) 0.09(2) 0.013(13) 0.028(15) 0.008(11) 0.027(15)
C1S 0.10(2) 0.044(12) 0.12(2) 0.025(14) 0.049(18) 0.036(13)
C12S 0.061(15) 0.032(11) 0.21(3) 0.022(16) 0.017(18) 0.002(10)
C14S 0.041(12) 0.17(3) 0.081(18) 0.051(19) 0.017(12) -0.015(15)
N1 0.049(18) 0.10(3) 0.07(2) 0.06(2) 0.045(17) 0.027(18)
C18S 0.144(16) 0.119(14) 0.21(2) 0.106(15) 0.042(15) 0.064(12)
C11S 0.048(12) 0.039(11) 0.16(3) 0.025(14) -0.023(14) 0.006(10)
C19S 0.079(8) 0.142(13) 0.059(7) 0.047(8) 0.026(6) 0.050(9)
O15S 0.14(3) 0.15(4) 0.046(19) 0.06(2) -0.08(2) -0.10(3)
N8S 0.183(18) 0.185(18) 0.114(12) 0.102(13) 0.021(12) 0.029(14)
C20S 0.19(2) 0.144(17) 0.067(10) 0.047(12) 0.058(13) 0.071(16)
O13P 0.097(18) 0.105(19) 0.24(3) 0.13(2) 0.11(2) 0.070(16)
C1W 0.05(2) 0.06(2) 0.06(3) 0.03(2) -0.030(19) -0.002(18)
O13S 0.29(3) 0.013(6) 0.050(10) 0.010(6) 0.097(16) 0.026(11)
O12S 0.065(11) 0.118(17) 0.23(3) 0.086(19) 0.067(15) 0.038(11)
O3SS 0.049(14) 0.064(16) 0.074(17) 0.009(13) -0.029(12) -0.017(12)
O9P 0.19(2) 0.075(12) 0.090(13) -0.005(10) 0.098(15) -0.056(13)
O8P 0.14(2) 0.25(4) 0.14(2) 0.12(3) 0.10(2) 0.09(3)
C17P 0.09(4) 0.10(4) 0.11(4) 0.03(3) 0.05(3) 0.06(3)
O8Y 0.116(16) 0.087(14) 0.094(15) 0.071(13) 0.057(13) 0.055(13)
O100 0.16(2) 0.096(16) 0.19(3) 0.075(18) 0.012(19) 0.014(16)
O13 0.07(2) 0.30(6) 0.21(5) 0.22(5) 0.10(3) 0.09(3)
O12I 0.13(4) 0.09(3) 0.09(3) 0.07(3) -0.01(3) -0.04(3)
O23I 0.06(2) 0.29(6) 0.047(18) 0.07(3) 0.025(16) 0.10(3)
O7' 0.16(2) 0.105(16) 0.20(3) 0.056(16) 0.080(19) 0.100(16)
O5X 0.30(4) 0.11(2) 0.41(6) 0.15(3) 0.28(4) 0.14(3)
C120 0.113(13) 0.142(16) 0.23(2) 0.146(18) 0.044(14) 0.036(12)
C117 0.059(5) 0.042(5) 0.052(5) 0.023(4) 0.016(4) 0.025(4)
C118 0.099(9) 0.081(8) 0.103(10) 0.047(8) 0.045(8) 0.053(8)
O19G 0.058(12) 0.14(2) 0.23(3) -0.03(2) 0.023(15) 0.043(14)
O14B 0.05(2) 0.17(5) 0.33(8) 0.16(5) 0.09(3) 0.06(3)
C13' 0.028(15) 0.038(17) 0.06(2) 0.034(16) 0.005(14) 0.000(13)
C12X 0.077(7) 0.047(5) 0.056(6) 0.031(5) 0.027(5) 0.027(5)
C20K 0.10(4) 0.06(3) 0.07(3) 0.02(2) 0.03(3) 0.05(3)

loop_
_atom_type_symbol
_atom_type_description
_atom_type_scat_dispersion_real
_atom_type_scat_dispersion_imag
_atom_type_scat_source
C C 0.0033 0.0016 'International Tables Vol C Tables 4.2.6.8 and 6.1.1.4'
H H 0.0000 0.0000 'International Tables Vol C Tables 4.2.6.8 and 6.1.1.4'
Ga Ga 0.2307 1.6083 'International Tables Vol C Tables 4.2.6.8 and 6.1.1.4'
N N 0.0061 0.0033 'International Tables Vol C Tables 4.2.6.8 and 6.1.1.4'
O O 0.0106 0.0060 'International Tables Vol C Tables 4.2.6.8 and 6.1.1.4'
Tl Tl -2.8358 9.6688 'International Tables Vol C Tables 4.2.6.8 and 6.1.1.4'

loop_
_geom_angle_atom_site_label_1
_geom_angle_atom_site_label_2
_geom_angle_atom_site_label_3
_geom_angle
_geom_angle_site_symmetry_1
_geom_angle_site_symmetry_3
O15 Ga1 O1 93.8(2) . .
O15 Ga1 O2 179.0(2) . .
O1 Ga1 O2 86.6(2) . .
O15 Ga1 O14 86.0(2) . .
O1 Ga1 O14 178.0(2) . .
O2 Ga1 O14 93.7(2) . .
O15 Ga1 O38 92.4(3) . .
O1 Ga1 O38 92.7(2) . .
O2 Ga1 O38 86.6(3) . .
O14 Ga1 O38 89.4(2) . .
O15 Ga1 O37 93.5(3) . .
O1 Ga1 O37 93.3(3) . .
O2 Ga1 O37 87.4(3) . .
O14 Ga1 O37 84.7(3) . .
O38 Ga1 O37 171.3(3) . .
C3 O1 Ga1 110.3(4) . .
C2 C1 C6 122.9(7) . .
O39 Ga2 O26 91.8(3) . .
O39 Ga2 O14 92.8(3) . .
O26 Ga2 O14 96.2(2) . .
O39 Ga2 O1XC 93.6(3) . .
O26 Ga2 O1XC 174.1(2) . .
O14 Ga2 O1XC 85.9(2) . .
O39 Ga2 O27 94.1(3) . .
O26 Ga2 O27 85.5(2) . .
O14 Ga2 O27 172.8(2) . .
O1XC Ga2 O27 91.8(2) . .
O39 Ga2 O40 176.9(3) . .
O26 Ga2 O40 87.6(3) . .
O14 Ga2 O40 90.3(2) . .
O1XC Ga2 O40 86.9(2) . .
O27 Ga2 O40 82.8(2) . .
C4 O2 Ga3 105.6(4) . .
C4 O2 Ga1 105.7(4) . .
Ga3 O2 Ga1 145.4(3) . .
C1 C2 C3 118.1(7) . .
C1 C2 C28 124.6(7) . .
C3 C2 C28 117.3(7) . .
O25 Ga3 O3 93.9(2) . .
O25 Ga3 O2 175.8(3) . .
O3 Ga3 O2 87.4(2) . .
O25 Ga3 O26 85.5(2) . .
O3 Ga3 O26 177.0(3) . .
O2 Ga3 O26 93.5(2) . .
O25 Ga3 O41 95.6(3) . .
O3 Ga3 O41 92.1(3) . .
O2 Ga3 O41 88.3(3) . .
O26 Ga3 O41 85.0(3) . .
O25 Ga3 O42 90.9(3) . .
O3 Ga3 O42 92.3(3) . .
O2 Ga3 O42 85.1(3) . .
O26 Ga3 O42 90.7(3) . .
O41 Ga3 O42 171.9(3) . .
C5 O3 Ga3 109.9(5) . .
O1 C3 C4 117.1(7) . .
O1 C3 C2 124.3(6) . .
C4 C3 C2 118.5(7) . .
O30 Ga4 O9 93.7(2) . 2_666
O30 Ga4 O8 177.9(3) . 2_666
O9 Ga4 O8 86.8(2) 2_666 2_666
O30 Ga4 O29 85.9(2) . .
O9 Ga4 O29 176.8(2) 2_666 .
O8 Ga4 O29 93.7(2) 2_666 .
O30 Ga4 O44 90.7(3) . .
O9 Ga4 O44 93.3(2) 2_666 .
O8 Ga4 O44 87.2(3) 2_666 .
O29 Ga4 O44 89.9(2) . .
O30 Ga4 O43 93.7(3) . .
O9 Ga4 O43 92.9(3) 2_666 .
O8 Ga4 O43 88.3(3) 2_666 .
O29 Ga4 O43 83.9(3) . .
O44 Ga4 O43 172.2(3) . .
O2 C4 C3 118.5(7) . .
O2 C4 C5 118.7(7) . .
C3 C4 C5 122.8(7) . .
O28 Ga5 O23 177.4(2) . .
O28 Ga5 O24 91.3(2) . .
O23 Ga5 O24 86.5(2) . .
O28 Ga5 O29 86.8(2) . .
O23 Ga5 O29 95.3(2) . .
O24 Ga5 O29 176.9(2) . .
O28 Ga5 O45 93.6(2) . .
O23 Ga5 O45 87.8(3) . .
O24 Ga5 O45 92.9(2) . .
O29 Ga5 O45 89.7(2) . .
O28 Ga5 O46 88.3(2) . .
O23 Ga5 O46 90.3(3) . .
O24 Ga5 O46 88.4(2) . .
O29 Ga5 O46 89.0(2) . .
O45 Ga5 O46 177.6(2) . .
O3 C5 C6 123.5(7) . .
O3 C5 C4 117.0(7) . .
C6 C5 C4 119.4(7) . .
O7 Ga6 O22 93.9(2) 2_666 .
O7 Ga6 O8 86.9(2) 2_666 2_666
O22 Ga6 O8 178.3(3) . 2_666
O7 Ga6 O23 175.7(3) 2_666 .
O22 Ga6 O23 85.5(2) . .
O8 Ga6 O23 93.8(2) 2_666 .
O7 Ga6 O48 94.4(3) 2_666 .
O22 Ga6 O48 91.8(3) . .
O8 Ga6 O48 86.6(3) 2_666 .
O23 Ga6 O48 89.8(3) . .
O7 Ga6 O47 91.8(3) 2_666 .
O22 Ga6 O47 94.8(3) . .
O8 Ga6 O47 86.7(3) 2_666 .
O23 Ga6 O47 84.0(3) . .
O48 Ga6 O47 170.5(3) . .
C5 C6 C1 118.3(7) . .
C5 C6 C7 118.9(7) . .
C1 C6 C7 122.8(7) . .
C17 O7 Ga6 110.2(5) . 2_666
C6 C7 C29 113.9(7) . .
C6 C7 C9K 109.0(6) . .
C29 C7 C9K 113.6(7) . .
C18 O8 Ga4 105.4(5) . 2_666
C18 O8 Ga6 106.8(5) . 2_666
Ga4 O8 Ga6 145.6(3) 2_666 2_666
C9K C8 C13 125.1(7) . .
C19 O9 Ga4 110.0(5) . 2_666
C8 C9K C10 116.4(7) . .
C8 C9K C7 123.6(7) . .
C10 C9K C7 120.0(7) . .
C11 C10 O4 117.1(7) . .
C11 C10 C9K 119.8(7) . .
O4 C10 C9K 123.0(7) . .
C12 C11 C10 122.9(7) . .
C12 C11 O5 119.7(7) . .
C10 C11 O5 117.3(7) . .
C11 C12 O6 116.9(7) . .
C11 C12 C13 119.3(8) . .
O6 C12 C13 123.9(7) . .
C8 C13 C12 116.6(7) . .
C8 C13 C14 123.1(7) . .
C12 C13 C14 120.2(7) . .
C48 O14 Ga2 107.5(4) . .
C48 O14 Ga1 107.4(4) . .
Ga2 O14 Ga1 141.4(3) . .
C16 C14 C41 113.7(6) . .
C16 C14 C13 109.9(6) . .
C41 C14 C13 113.0(6) . .
C49 O15 Ga1 111.4(4) . .
C20 C15 C16 123.7(8) . .
C17 C16 C15 117.2(7) . .
C17 C16 C14 119.8(7) . .
C15 C16 C14 123.0(7) . .
O7 C17 C16 123.6(7) . .
O7 C17 C18 116.9(7) . .
C16 C17 C18 119.5(7) . .
O8 C18 C19 119.5(7) . .
O8 C18 C17 118.2(7) . .
C19 C18 C17 122.2(7) . .
O9 C19 C18 116.9(7) . .
O9 C19 C20 123.7(7) . .
C18 C19 C20 119.5(7) . .
C15 C20 C19 117.8(7) . .
C15 C20 C21 122.7(7) . .
C19 C20 C21 119.4(7) . .
C23 C21 C37 114.5(7) . .
C23 C21 C20 111.6(6) . .
C37 C21 C20 112.4(7) . .
C56 O22 Ga6 112.0(5) . .
C27 C22 C23 124.5(7) . .
C55 O23 Ga5 107.5(5) . .
C55 O23 Ga6 107.3(5) . .
Ga5 O23 Ga6 143.2(3) . .
C22 C23 C24 117.7(7) . .
C22 C23 C21 122.8(7) . .
C24 C23 C21 119.1(7) . .
C54 O24 Ga5 110.6(5) . .
C25 C24 O10 117.7(7) . .
C25 C24 C23 117.9(7) . .
O10 C24 C23 124.4(7) . .
C90 O25 Ga3 112.1(5) . .
C24 C25 C26 124.6(7) . .
C24 C25 O11 118.8(7) . .
C26 C25 O11 116.5(7) . .
C89 O26 Ga2 108.8(5) . .
C89 O26 Ga3 107.3(5) . .
Ga2 O26 Ga3 142.6(3) . .
C25 C26 O12 117.3(7) . .
C25 C26 C27 117.4(7) . .
O12 C26 C27 125.2(7) . .
C94 O27 Ga2 110.5(4) . .
C22 C27 C26 117.6(7) . .
C22 C27 C28 124.5(7) . .
C26 C27 C28 117.9(7) . .
C112 O28 Ga5 110.4(4) . .
C33 C28 C2 111.6(6) . .
C33 C28 C27 114.4(6) . .
C2 C28 C27 108.6(6) . .
C113 O29 Ga5 107.1(5) . .
C113 O29 Ga4 106.2(5) . .
Ga5 O29 Ga4 141.8(3) . .
C7 C29 C30 113.5(7) . .
C114 O30 Ga4 110.5(4) . .
C28 C33 C34 113.4(7) . .
C38 C37 C21 114.5(8) . .
C42 C41 C14 113.7(6) . .
C50 C45 C46 124.0(8) . .
C47 C46 C45 116.7(7) . .
C47 C46 C51 120.6(7) . .
C45 C46 C51 122.6(7) . .
C48 C47 C46 120.9(7) . .
C48 C47 O1XC 114.2(7) . .
C46 C47 O1XC 124.9(7) . .
C47 C48 O14 121.6(7) . .
C47 C48 C49 122.2(7) . .
O14 C48 C49 116.1(7) . .
O15 C49 C50 124.3(7) . .
O15 C49 C48 117.5(7) . .
C50 C49 C48 118.0(7) . .
C45 C50 C49 118.1(7) . .
C45 C50 C72 122.9(7) . .
C49 C50 C72 118.9(7) . .
C11I C51 C53 111(4) . .
C53 C51 C73 114.6(8) . .
C11I C51 C46 102(4) . .
C53 C51 C46 110.6(6) . .
C73 C51 C46 112.3(7) . .
C53 C52 C57 125.0(7) . .
C52 C53 C54 117.3(7) . .
C52 C53 C51 121.8(7) . .
C54 C53 C51 120.7(7) . .
O24 C54 C53 125.5(7) . .
O24 C54 C55 115.1(7) . .
C53 C54 C55 119.3(7) . .
O23 C55 C54 120.2(7) . .
O23 C55 C56 117.1(7) . .
C54 C55 C56 122.5(7) . .
O22 C56 C57 125.0(7) . .
O22 C56 C55 116.4(7) . .
C57 C56 C55 118.6(7) . .
C56 C57 C52 117.0(7) . .
C56 C57 C58 119.5(7) . .
C52 C57 C58 123.3(7) . .
C60 C58 C57 110.8(6) . .
C60 C58 C77 115.6(6) . .
C57 C58 C77 111.5(7) . .
C64 C59 C60 122.4(8) . .
C61 C60 C59 117.0(8) . .
C61 C60 C58 119.7(7) . .
C59 C60 C58 123.2(7) . .
C62 C61 O21 114.3(7) . .
C62 C61 C60 121.4(7) . .
O21 C61 C60 124.2(8) . .
C61 C62 O20 120.5(8) . .
C61 C62 C63 120.4(8) . .
O20 C62 C63 119.0(8) . .
C64 C63 O19 121.4(7) . .
C64 C63 C62 120.1(8) . .
O19 C63 C62 118.5(8) . .
C63 C64 C59 118.7(7) . .
C63 C64 C65 118.5(7) . .
C59 C64 C65 122.8(8) . .
C81 C65 C64 113.5(7) . .
C81 C65 C67 112.4(7) . .
C64 C65 C67 112.2(6) . .
C71 C66 C67 122.8(7) . .
C68 C67 C66 117.9(8) . .
C68 C67 C65 121.0(8) . .
C66 C67 C65 121.1(7) . .
O18 C68 C69 119.2(8) . .
O18 C68 C67 121.0(8) . .
C69 C68 C67 119.7(8) . .
O17 C69 C70 120.8(8) . .
O17 C69 C68 118.9(8) . .
C70 C69 C68 120.3(8) . .
C71 C70 C69 121.5(8) . .
C71 C70 O16 123.8(8) . .
C69 C70 O16 114.7(7) . .
C66 C71 C70 117.8(7) . .
C66 C71 C72 121.5(7) . .
C70 C71 C72 120.7(7) . .
C71 C72 C85 114.6(7) . .
C71 C72 C50 109.6(6) . .
C85 C72 C50 113.8(6) . .
C74 C73 C51 113.0(8) . .
C58 C77 C78 113.4(7) . .
C65 C81 C82 113.8(9) . .
C86 C85 C72 113.1(7) . .
O26 C89 C94 120.2(8) . .
O26 C89 C90 117.5(7) . .
C94 C89 C90 122.3(7) . .
O25 C90 C91 125.1(7) . .
O25 C90 C89 116.6(7) . .
C91 C90 C89 118.3(7) . .
C92 C91 C90 117.6(7) . .
C92 C91 C95 123.8(7) . .
C90 C91 C95 118.6(7) . .
C91 C92 C93 125.4(7) . .
C94 C93 C92 115.9(7) . .
C94 C93 C116 119.5(7) . .
C92 C93 C116 124.4(7) . .
O27 C94 C89 114.6(7) . .
O27 C94 C93 124.9(7) . .
C89 C94 C93 120.5(8) . .
C91 C95 C117 113.8(7) . .
C91 C95 C101 109.8(6) . .
C117 C95 C101 114.6(7) . .
C97 C96 C101 121.9(8) . .
C96 C97 C98 118.7(8) . .
C96 C97 C102 121.2(7) . .
C98 C97 C102 120.1(8) . .
O34 C98 C99 117.8(8) . .
O34 C98 C97 121.9(8) . .
C99 C98 C97 120.3(8) . .
O35 C99 C100 120.4(8) . .
O35 C99 C98 119.8(8) . .
C100 C99 C98 119.8(8) . .
C101 C100 O36 124.2(8) . .
C101 C100 C99 120.9(7) . .
O36 C100 C99 114.9(8) . .
C100 C101 C96 118.4(8) . .
C100 C101 C95 121.6(7) . .
C96 C101 C95 120.0(7) . .
C121 C102 C97 110.8(7) . .
C121 C102 C108 112.0(7) . .
C97 C102 C108 110.2(6) . .
C105 C104 C103 117.0(8) . .
C105 C104 C109 119.5(7) . .
C103 C104 C109 123.5(7) . .
C106 C105 O31 114.5(7) . .
C106 C105 C104 121.5(8) . .
O31 C105 C104 124.1(7) . .
O32 C106 C105 120.8(8) . .
O32 C106 C107 118.6(8) . .
C105 C106 C107 120.6(8) . .
O33 C107 C108 122.0(8) . .
O33 C107 C106 118.4(8) . .
C108 C107 C106 119.5(8) . .
C103 C108 C107 118.2(8) . .
C103 C108 C102 123.2(7) . .
C107 C108 C102 118.6(8) . .
C104 C109 C115 108.4(6) . .
C104 C109 C125 114.2(7) . .
C115 C109 C125 112.6(6) . .
C111 C110 C115 121.7(7) . .
C112 C111 C110 117.6(7) . .
C112 C111 C116 120.0(7) . .
C110 C111 C116 122.3(7) . .
C111 C112 C113 120.5(7) . .
C111 C112 O28 124.6(7) . .
C113 C112 O28 114.8(7) . .
C114 C113 C112 121.6(7) . .
C114 C113 O29 117.7(7) . .
C112 C113 O29 120.7(7) . .
C115 C114 C113 120.8(7) . .
C115 C114 O30 122.2(7) . .
C113 C114 O30 116.8(7) . .
C114 C115 C110 117.7(7) . .
C114 C115 C109 120.9(7) . .
C110 C115 C109 121.4(7) . .
C111 C116 C93 110.9(6) . .
C111 C116 C129 113.3(6) . .
C93 C116 C129 112.4(7) . .
C122 C121 C102 111.0(7) . .
C126 C125 C109 111.2(7) . .
C130 C129 C116 115.0(8) . .
C41 C42 C43 113.6(7) . .
C35 C34 C33 112.3(7) . .
C78 C79 C80 113.0(8) . .
C34 C35 C36 112.9(8) . .
C73 C74 C75 111.1(8) . .
C75 C74 C11I 111.4(13) . .
C44 C43 C42 113.4(8) . .
C87 C86 C85 112.0(8) . .
C39 C38 C37 116.7(11) . .
C79 C78 C77 113.3(7) . .
C128 C127 C126 110.2(10) . .
C31 C30 C29 115.0(9) . .
C121 C122 C123 112.4(8) . .
C30 C31 C32 110.4(10) . .
C88 C87 C86 111.7(9) . .
C127 C126 C125 114.8(9) . .
C122 C123 C124 108.0(10) . .
C76 C75 C74 115.2(11) . .
C83 C82 C81 118.6(13) . .
C120 C19' C118 109.8(14) . .
C131 C130 C129 116.0(11) . .
C38 C39 C40 114.8(17) . .
C82 C83 C84 101.1(17) . .
O1V N10S O3V 122.8(10) . .
O1V N10S O2V 117.9(9) . .
O3V N10S O2V 119.2(9) . .
C130 C131 C132 110.6(18) . .
C47 O1XC Ga2 110.6(4) . .
C10G Tl2 O6G 36(4) 2_666 2_666
C10G Tl2 O16N 86(4) 2_666 2_666
O8Y Tl2I O6X 42.9(10) . .
O8Y Tl2I O5X 49.1(9) . .
O6X Tl2I O5X 56.6(10) . .
N4S C5S C18S 174.5(18) . .
N2S C2S C1S 168(3) . .
O8S C7S C11S 113(2) . .
O8S C7S C6S 126(2) . .
C11S C7S C6S 122(2) . .
O7S C9S C8S 120(2) . .
N1 C4H C3S 175(4) . .
O3S C13S C14S 132(2) . .
O3S C13S C12S 118(2) . .
C14S C13S C12S 110(2) . .
N8S C20S C19S 176(2) . .
C20K C20J O15S 168(5) . .
C133 C17P O25P 43.4(19) . .
O25P C133 C17P 78(5) . .
O25P C133 C1W 159(7) . .
C17P C133 C1W 121(5) . .
C51 C11I C74 100(4) . .
C108 C103 C104 123.2(8) . .
C118 C117 C95 115.6(9) . .
C117 C118 C19' 118.7(12) . .
C10G O6G Tl2 16.2(18) . 2_666
Tl2 C10G O6G 127(6) 2_666 .
C13' C13X C13Y 108(3) . .
C133 O25P C17P 59(3) . .

loop_
_geom_bond_atom_site_label_1
_geom_bond_atom_site_label_2
_geom_bond_distance
_geom_bond_site_symmetry_2
Ga1 O15 1.890(5) .
Ga1 O1 1.902(5) .
Ga1 O2 1.991(5) .
Ga1 O14 1.993(5) .
Ga1 O38 2.017(6) .
Ga1 O37 2.043(6) .
O1 C3 1.348(9) .
C1 C2 1.401(11) .
C1 C6 1.411(10) .
Ga2 O39 1.921(6) .
Ga2 O26 1.944(6) .
Ga2 O14 1.958(5) .
Ga2 O1XC 1.969(5) .
Ga2 O27 1.973(5) .
Ga2 O40 2.036(6) .
O2 C4 1.381(9) .
O2 Ga3 1.978(5) .
C2 C3 1.419(11) .
C2 C28 1.534(10) .
Ga3 O25 1.892(5) .
Ga3 O3 1.896(6) .
Ga3 O26 1.994(6) .
Ga3 O41 2.036(7) .
Ga3 O42 2.051(6) .
O3 C5 1.353(9) .
C3 C4 1.397(10) .
Ga4 O30 1.895(5) .
Ga4 O9 1.902(5) 2_666
Ga4 O8 1.971(5) 2_666
Ga4 O29 2.002(6) .
Ga4 O44 2.043(6) .
Ga4 O43 2.061(6) .
O4 C10 1.399(10) .
C4 C5 1.398(11) .
Ga5 O28 1.950(5) .
Ga5 O23 1.954(5) .
Ga5 O24 1.961(5) .
Ga5 O29 1.965(5) .
Ga5 O45 1.975(6) .
Ga5 O46 2.000(6) .
O5 C11 1.414(10) .
C5 C6 1.390(11) .
Ga6 O7 1.905(5) 2_666
Ga6 O22 1.910(5) .
Ga6 O8 1.982(5) 2_666
Ga6 O23 1.987(6) .
Ga6 O48 2.020(6) .
Ga6 O47 2.081(7) .
O6 C12 1.390(10) .
C6 C7 1.524(11) .
O7 C17 1.364(9) .
O7 Ga6 1.905(5) 2_666
C7 C29 1.531(10) .
C7 C9K 1.532(11) .
O8 C18 1.373(9) .
O8 Ga4 1.972(5) 2_666
O8 Ga6 1.982(5) 2_666
C8 C9K 1.372(11) .
C8 C13 1.382(11) .
O9 C19 1.345(9) .
O9 Ga4 1.902(5) 2_666
C9K C10 1.415(11) .
O10 C24 1.385(9) .
C10 C11 1.365(11) .
O11 C25 1.444(10) .
C11 C12 1.364(11) .
O12 C26 1.405(9) .
C12 C13 1.415(11) .
C13 C14 1.550(11) .
O14 C48 1.390(9) .
C14 C16 1.512(11) .
C14 C41 1.542(9) .
O15 C49 1.362(9) .
C15 C20 1.395(11) .
C15 C16 1.406(11) .
O16 C70 1.393(10) .
C16 C17 1.397(11) .
O17 C69 1.368(10) .
C17 C18 1.408(11) .
O18 C68 1.360(10) .
C18 C19 1.379(11) .
O19 C63 1.393(10) .
C19 C20 1.404(11) .
O20 C62 1.384(10) .
C20 C21 1.529(11) .
O21 C61 1.395(9) .
C21 C23 1.519(11) .
C21 C37 1.525(10) .
O22 C56 1.343(9) .
C22 C27 1.367(11) .
C22 C23 1.382(10) .
O23 C55 1.392(9) .
C23 C24 1.403(10) .
O24 C54 1.375(9) .
C24 C25 1.359(11) .
O25 C90 1.346(9) .
C25 C26 1.388(11) .
O26 C89 1.370(9) .
C26 C27 1.411(11) .
O27 C94 1.376(9) .
C27 C28 1.545(11) .
O28 C112 1.405(9) .
C28 C33 1.525(9) .
O29 C113 1.398(9) .
C29 C30 1.552(11) .
O30 C114 1.393(9) .
O31 C105 1.380(10) .
O32 C106 1.365(10) .
O33 C107 1.379(10) .
C33 C34 1.537(10) .
O34 C98 1.389(11) .
O35 C99 1.373(10) .
O36 C100 1.386(10) .
C37 C38 1.521(11) .
C41 C42 1.504(9) .
C45 C50 1.390(11) .
C45 C46 1.391(10) .
C46 C47 1.389(11) .
C46 C51 1.550(10) .
C47 C48 1.369(11) .
C47 O1XC 1.402(9) .
C48 C49 1.403(10) .
C49 C50 1.402(11) .
C50 C72 1.541(10) .
C51 C11I 1.46(2) .
C51 C53 1.507(10) .
C51 C73 1.546(10) .
C52 C53 1.387(11) .
C52 C57 1.408(11) .
C53 C54 1.397(10) .
C54 C55 1.397(11) .
C55 C56 1.412(11) .
C56 C57 1.404(10) .
C57 C58 1.526(11) .
C58 C60 1.490(11) .
C58 C77 1.538(10) .
C59 C64 1.398(11) .
C59 C60 1.403(11) .
C60 C61 1.402(11) .
C61 C62 1.381(12) .
C62 C63 1.396(12) .
C63 C64 1.388(12) .
C64 C65 1.529(11) .
C65 C81 1.518(10) .
C65 C67 1.544(12) .
C66 C71 1.373(11) .
C66 C67 1.419(11) .
C67 C68 1.396(12) .
C68 C69 1.393(12) .
C69 C70 1.391(12) .
C70 C71 1.385(11) .
C71 C72 1.525(11) .
C72 C85 1.537(10) .
C73 C74 1.531(13) .
C77 C78 1.543(10) .
C81 C82 1.524(12) .
C85 C86 1.529(10) .
C89 C94 1.393(12) .
C89 C90 1.403(12) .
C90 C91 1.402(10) .
C91 C92 1.389(11) .
C91 C95 1.525(11) .
C92 C93 1.397(11) .
C93 C94 1.394(10) .
C93 C116 1.516(11) .
C95 C117 1.532(11) .
C95 C101 1.543(11) .
C96 C97 1.376(12) .
C96 C101 1.413(11) .
C97 C98 1.400(12) .
C97 C102 1.543(11) .
C98 C99 1.398(12) .
C99 C100 1.392(12) .
C100 C101 1.380(11) .
C102 C121 1.533(10) .
C102 C108 1.551(11) .
C104 C105 1.399(11) .
C104 C103 1.399(11) .
C104 C109 1.534(12) .
C105 C106 1.366(12) .
C106 C107 1.406(13) .
C107 C108 1.403(12) .
C108 C103 1.383(11) .
C109 C115 1.546(11) .
C109 C125 1.552(10) .
C110 C111 1.421(10) .
C110 C115 1.421(11) .
C111 C112 1.374(11) .
C111 C116 1.506(10) .
C112 C113 1.387(11) .
C113 C114 1.376(11) .
C114 C115 1.370(11) .
C116 C129 1.553(10) .
C121 C122 1.510(11) .
C125 C126 1.524(10) .
C129 C130 1.533(13) .
C42 C43 1.514(10) .
C34 C35 1.496(11) .
C79 C78 1.497(11) .
C79 C80 1.529(11) .
C35 C36 1.536(11) .
C74 C75 1.532(12) .
C74 C11I 1.86(9) .
C43 C44 1.512(11) .
C86 C87 1.516(11) .
C38 C39 1.39(2) .
C127 C128 1.483(13) .
C127 C126 1.508(11) .
C30 C31 1.501(11) .
C122 C123 1.530(12) .
C31 C32 1.528(14) .
C87 C88 1.507(12) .
C123 C124 1.574(13) .
C75 C76 1.528(14) .
C82 C83 1.496(16) .
C19' C120 1.34(2) .
C19' C118 1.475(18) .
C130 C131 1.510(15) .
C39 C40 1.573(16) .
C83 C84 1.534(17) .
O1V N10S 1.212(10) .
O2V N10S 1.301(10) .
N10S O3V 1.214(10) .
C131 C132 1.523(17) .
Tl1 O9I 2.46(6) .
Tl2 C10G 0.58(3) 2_666
Tl2 O6G 1.66(4) 2_666
Tl2 O16N 2.66(7) 2_666
Tl2I O8Y 2.67(2) .
Tl2I O6X 2.74(4) .
Tl2I O5X 2.77(3) .
N4S C5S 1.115(16) .
C5S C18S 1.46(2) .
O7S C9S 1.321(18) .
O8S C7S 1.29(3) .
O3S C13S 1.299(17) .
C2S N2S 1.194(13) .
C2S C1S 1.448(14) .
C7S C11S 1.49(4) .
C7S C6S 1.55(4) .
C8S C9S 1.40(3) .
C4H N1 1.202(19) .
C4H C3S 1.480(18) .
C12S C13S 1.551(18) .
C13S C14S 1.502(18) .
C19S C20S 1.473(15) .
O15S C20J 1.44(2) .
N8S C20S 1.199(15) .
C1W C133 1.52(2) .
O13S O20V 0.93(3) .
O12S O12X 1.26(5) 1_666
O9P C9 1.31(4) .
C20J C20K 1.09(5) .
C17P C133 1.51(2) .
C17P O25P 1.72(9) .
C133 O25P 1.21(2) .
O13 O6M 1.06(5) .
O23I O19G 1.42(6) 2_666
C117 C118 1.474(14) .
O12X O12S 1.26(5) 1_444
O6G C10G 1.24(4) .
O6G Tl2 1.66(3) 2_666
C12G O16G 1.38(7) .
C10G Tl2 0.58(3) 2_666
O19G O23I 1.42(6) 2_666
C13' C13X 1.53(2) .
C13X C13Y 1.54(2) .
O16N Tl2 2.66(7) 2_666

loop_
_geom_torsion_atom_site_label_1
_geom_torsion_atom_site_label_2
_geom_torsion_atom_site_label_3
_geom_torsion_atom_site_label_4
_geom_torsion
_geom_torsion_site_symmetry_1
C6 C1 C2 C3 -0.4(11) .
C6 C1 C2 C28 -179.1(7) .
O25 Ga3 O3 C5 -165.6(5) .
O2 Ga3 O3 C5 10.5(5) .
O41 Ga3 O3 C5 98.6(5) .
O42 Ga3 O3 C5 -74.5(5) .
Ga1 O1 C3 C4 10.4(8) .
Ga1 O1 C3 C2 -172.2(6) .
C1 C2 C3 O1 -178.1(7) .
C28 C2 C3 O1 0.8(11) .
C1 C2 C3 C4 -0.7(11) .
C28 C2 C3 C4 178.1(7) .
Ga3 O2 C4 C3 -173.0(6) .
Ga1 O2 C4 C3 -7.9(9) .
Ga3 O2 C4 C5 7.2(9) .
Ga1 O2 C4 C5 172.3(6) .
O1 C3 C4 O2 -1.3(11) .
C2 C3 C4 O2 -178.8(7) .
O1 C3 C4 C5 178.5(7) .
C2 C3 C4 C5 1.0(12) .
Ga3 O3 C5 C6 172.2(6) .
Ga3 O3 C5 C4 -9.2(9) .
O2 C4 C5 O3 1.0(12) .
C3 C4 C5 O3 -178.8(7) .
O2 C4 C5 C6 179.7(7) .
C3 C4 C5 C6 -0.1(13) .
O3 C5 C6 C1 177.6(7) .
C4 C5 C6 C1 -1.0(11) .
O3 C5 C6 C7 -0.1(12) .
C4 C5 C6 C7 -178.7(7) .
C2 C1 C6 C5 1.3(11) .
C2 C1 C6 C7 178.9(7) .
C5 C6 C7 C29 -133.6(8) .
C1 C6 C7 C29 48.8(10) .
C5 C6 C7 C9K 98.4(8) .
C1 C6 C7 C9K -79.2(9) .
C13 C8 C9K C10 -2.6(12) .
C13 C8 C9K C7 -179.5(7) .
C6 C7 C9K C8 95.0(8) .
C29 C7 C9K C8 -33.2(11) .
C6 C7 C9K C10 -81.8(9) .
C29 C7 C9K C10 150.0(8) .
C8 C9K C10 C11 1.5(12) .
C7 C9K C10 C11 178.5(7) .
C8 C9K C10 O4 178.9(7) .
C7 C9K C10 O4 -4.0(12) .
O4 C10 C11 C12 -178.1(8) .
C9K C10 C11 C12 -0.5(13) .
O4 C10 C11 O5 5.3(12) .
C9K C10 C11 O5 -177.1(8) .
C10 C11 C12 O6 178.8(8) .
O5 C11 C12 O6 -4.7(12) .
C10 C11 C12 C13 0.4(13) .
O5 C11 C12 C13 176.9(8) .
C9K C8 C13 C12 2.5(12) .
C9K C8 C13 C14 -179.2(7) .
C11 C12 C13 C8 -1.3(12) .
O6 C12 C13 C8 -179.6(7) .
C11 C12 C13 C14 -179.6(7) .
O6 C12 C13 C14 2.1(12) .
C8 C13 C14 C16 -98.8(9) .
C12 C13 C14 C16 79.4(9) .
C8 C13 C14 C41 29.4(10) .
C12 C13 C14 C41 -152.4(7) .
O1 Ga1 O15 C49 169.3(5) .
O14 Ga1 O15 C49 -8.7(5) .
O38 Ga1 O15 C49 -97.8(5) .
O37 Ga1 O15 C49 75.8(5) .
C20 C15 C16 C17 -2.1(12) .
C20 C15 C16 C14 -179.9(7) .
C41 C14 C16 C17 133.5(8) .
C13 C14 C16 C17 -98.7(9) .
C41 C14 C16 C15 -48.7(11) .
C13 C14 C16 C15 79.1(9) .
Ga6 O7 C17 C16 -174.1(7) 2_666
Ga6 O7 C17 C18 6.4(9) 2_666
C15 C16 C17 O7 -177.3(7) .
C14 C16 C17 O7 0.6(12) .
C15 C16 C17 C18 2.2(12) .
C14 C16 C17 C18 -179.9(8) .
Ga4 O8 C18 C19 8.6(10) 2_666
Ga6 O8 C18 C19 176.4(7) 2_666
Ga4 O8 C18 C17 -175.2(7) 2_666
Ga6 O8 C18 C17 -7.3(10) 2_666
O7 C17 C18 O8 0.9(12) .
C16 C17 C18 O8 -178.6(8) .
O7 C17 C18 C19 177.1(8) .
C16 C17 C18 C19 -2.5(14) .
Ga4 O9 C19 C18 -7.7(9) 2_666
Ga4 O9 C19 C20 172.9(6) 2_666
O8 C18 C19 O9 -1.0(12) .
C17 C18 C19 O9 -177.1(8) .
O8 C18 C19 C20 178.5(7) .
C17 C18 C19 C20 2.4(13) .
C16 C15 C20 C19 2.0(12) .
C16 C15 C20 C21 179.0(7) .
O9 C19 C20 C15 177.4(7) .
C18 C19 C20 C15 -2.1(12) .
O9 C19 C20 C21 0.3(12) .
C18 C19 C20 C21 -179.2(7) .
C15 C20 C21 C23 -76.8(9) .
C19 C20 C21 C23 100.2(8) .
C15 C20 C21 C37 53.4(10) .
C19 C20 C21 C37 -129.7(8) .
C27 C22 C23 C24 -6.2(11) .
C27 C22 C23 C21 -179.8(7) .
C37 C21 C23 C22 -35.3(10) .
C20 C21 C23 C22 93.7(8) .
C37 C21 C23 C24 151.1(7) .
C20 C21 C23 C24 -79.8(9) .
C22 C23 C24 C25 4.8(11) .
C21 C23 C24 C25 178.7(7) .
C22 C23 C24 O10 -177.3(7) .
C21 C23 C24 O10 -3.4(11) .
O3 Ga3 O25 C90 -168.3(5) .
O26 Ga3 O25 C90 8.8(5) .
O41 Ga3 O25 C90 -75.8(6) .
O42 Ga3 O25 C90 99.4(6) .
O10 C24 C25 C26 179.9(7) .
C23 C24 C25 C26 -2.0(12) .
O10 C24 C25 O11 2.6(11) .
C23 C24 C25 O11 -179.3(7) .
C24 C25 C26 O12 177.8(7) .
O11 C25 C26 O12 -4.9(11) .
C24 C25 C26 C27 0.1(12) .
O11 C25 C26 C27 177.4(7) .
C23 C22 C27 C26 4.3(11) .
C23 C22 C27 C28 -178.0(7) .
C25 C26 C27 C22 -1.1(11) .
O12 C26 C27 C22 -178.5(7) .
C25 C26 C27 C28 -179.0(7) .
O12 C26 C27 C28 3.6(11) .
C1 C2 C28 C33 -47.5(10) .
C3 C2 C28 C33 133.8(7) .
C1 C2 C28 C27 79.6(9) .
C3 C2 C28 C27 -99.2(8) .
C22 C27 C28 C33 30.2(11) .
C26 C27 C28 C33 -152.1(7) .
C22 C27 C28 C2 -95.2(8) .
C26 C27 C28 C2 82.5(8) .
C6 C7 C29 C30 172.7(8) .
C9K C7 C29 C30 -61.7(10) .
O9 Ga4 O30 C114 163.4(5) 2_666
O29 Ga4 O30 C114 -13.4(5) .
O44 Ga4 O30 C114 -103.3(5) .
O43 Ga4 O30 C114 70.2(5) .
C2 C28 C33 C34 -175.2(7) .
C27 C28 C33 C34 61.0(10) .
C23 C21 C37 C38 -57.2(11) .
C20 C21 C37 C38 174.1(8) .
C16 C14 C41 C42 -170.9(7) .
C13 C14 C41 C42 63.0(9) .
C50 C45 C46 C47 1.0(11) .
C50 C45 C46 C51 -176.2(7) .
C45 C46 C47 C48 0.7(11) .
C51 C46 C47 C48 177.9(7) .
C45 C46 C47 O1XC -176.9(7) .
C51 C46 C47 O1XC 0.3(11) .
C46 C47 C48 O14 177.3(7) .
O1XC C47 C48 O14 -4.8(11) .
C46 C47 C48 C49 -1.7(12) .
O1XC C47 C48 C49 176.1(7) .
Ga2 O14 C48 C47 5.0(9) .
Ga1 O14 C48 C47 168.2(6) .
Ga2 O14 C48 C49 -175.9(6) .
Ga1 O14 C48 C49 -12.7(8) .
Ga1 O15 C49 C50 -171.4(6) .
Ga1 O15 C49 C48 3.8(8) .
C47 C48 C49 O15 -174.3(7) .
O14 C48 C49 O15 6.6(11) .
C47 C48 C49 C50 1.2(12) .
O14 C48 C49 C50 -178.0(7) .
C46 C45 C50 C49 -1.5(12) .
C46 C45 C50 C72 177.0(7) .
O15 C49 C50 C45 175.6(7) .
C48 C49 C50 C45 0.4(11) .
O15 C49 C50 C72 -3.1(11) .
C48 C49 C50 C72 -178.2(7) .
C47 C46 C51 C11I 159(4) .
C45 C46 C51 C11I -24(4) .
C47 C46 C51 C53 -82.5(9) .
C45 C46 C51 C53 94.6(8) .
C47 C46 C51 C73 148.1(8) .
C45 C46 C51 C73 -34.8(11) .
C57 C52 C53 C54 2.2(12) .
C57 C52 C53 C51 177.3(7) .
C11I C51 C53 C52 23(4) .
C73 C51 C53 C52 38.3(11) .
C46 C51 C53 C52 -89.8(9) .
C11I C51 C53 C54 -162(4) .
C73 C51 C53 C54 -146.7(8) .
C46 C51 C53 C54 85.1(9) .
Ga5 O24 C54 C53 177.5(6) .
Ga5 O24 C54 C55 -2.6(8) .
C52 C53 C54 O24 175.8(7) .
C51 C53 C54 O24 0.6(12) .
C52 C53 C54 C55 -4.1(11) .
C51 C53 C54 C55 -179.3(7) .
Ga5 O23 C55 C54 1.7(9) .
Ga6 O23 C55 C54 -166.2(6) .
Ga5 O23 C55 C56 177.2(6) .
Ga6 O23 C55 C56 9.2(8) .
O24 C54 C55 O23 0.6(11) .
C53 C54 C55 O23 -179.4(7) .
O24 C54 C55 C56 -174.6(7) .
C53 C54 C55 C56 5.3(12) .
Ga6 O22 C56 C57 169.9(6) .
Ga6 O22 C56 C55 -9.3(8) .
O23 C55 C56 O22 -0.4(11) .
C54 C55 C56 O22 174.9(7) .
O23 C55 C56 C57 -179.6(7) .
C54 C55 C56 C57 -4.3(12) .
O22 C56 C57 C52 -177.1(7) .
C55 C56 C57 C52 2.1(11) .
O22 C56 C57 C58 -2.2(12) .
C55 C56 C57 C58 177.0(7) .
C53 C52 C57 C56 -1.2(12) .
C53 C52 C57 C58 -175.9(7) .
C56 C57 C58 C60 -85.8(9) .
C52 C57 C58 C60 88.8(9) .
C56 C57 C58 C77 143.9(7) .
C52 C57 C58 C77 -41.6(10) .
C64 C59 C60 C61 0.6(12) .
C64 C59 C60 C58 177.3(7) .
C57 C58 C60 C61 87.7(9) .
C77 C58 C60 C61 -144.2(8) .
C57 C58 C60 C59 -88.9(9) .
C77 C58 C60 C59 39.2(11) .
C59 C60 C61 C62 -1.5(13) .
C58 C60 C61 C62 -178.3(8) .
C59 C60 C61 O21 -176.3(8) .
C58 C60 C61 O21 6.9(13) .
O21 C61 C62 O20 -6.0(14) .
C60 C61 C62 O20 178.7(9) .
O21 C61 C62 C63 177.5(9) .
C60 C61 C62 C63 2.2(15) .
C61 C62 C63 C64 -2.0(15) .
O20 C62 C63 C64 -178.5(9) .
C61 C62 C63 O19 177.4(9) .
O20 C62 C63 O19 0.8(15) .
O19 C63 C64 C59 -178.2(8) .
C62 C63 C64 C59 1.1(14) .
O19 C63 C64 C65 3.3(13) .
C62 C63 C64 C65 -177.4(8) .
C60 C59 C64 C63 -0.4(12) .
C60 C59 C64 C65 177.9(7) .
C63 C64 C65 C81 141.3(9) .
C59 C64 C65 C81 -37.1(11) .
C63 C64 C65 C67 -89.9(10) .
C59 C64 C65 C67 91.7(9) .
C71 C66 C67 C68 2.9(12) .
C71 C66 C67 C65 -179.3(7) .
C81 C65 C67 C68 -134.9(8) .
C64 C65 C67 C68 95.7(9) .
C81 C65 C67 C66 47.3(10) .
C64 C65 C67 C66 -82.1(9) .
C66 C67 C68 O18 178.1(7) .
C65 C67 C68 O18 0.2(12) .
C66 C67 C68 C69 -2.8(12) .
C65 C67 C68 C69 179.3(7) .
O18 C68 C69 O17 -1.3(13) .
C67 C68 C69 O17 179.5(8) .
O18 C68 C69 C70 -179.5(8) .
C67 C68 C69 C70 1.3(13) .
O17 C69 C70 C71 -178.0(7) .
C68 C69 C70 C71 0.2(13) .
O17 C69 C70 O16 0.5(11) .
C68 C69 C70 O16 178.7(7) .
C67 C66 C71 C70 -1.4(11) .
C67 C66 C71 C72 179.5(7) .
C69 C70 C71 C66 -0.2(12) .
O16 C70 C71 C66 -178.6(7) .
C69 C70 C71 C72 178.9(7) .
O16 C70 C71 C72 0.6(11) .
C66 C71 C72 C85 -45.3(10) .
C70 C71 C72 C85 135.6(8) .
C66 C71 C72 C50 84.0(8) .
C70 C71 C72 C50 -95.1(8) .
C45 C50 C72 C71 -95.8(8) .
C49 C50 C72 C71 82.8(9) .
C45 C50 C72 C85 34.0(11) .
C49 C50 C72 C85 -147.5(8) .
C11I C51 C73 C74 140(18) .
C53 C51 C73 C74 61.8(12) .
C46 C51 C73 C74 -170.9(9) .
C60 C58 C77 C78 170.6(7) .
C57 C58 C77 C78 -61.6(9) .
C64 C65 C81 C82 -172.3(10) .
C67 C65 C81 C82 59.0(12) .
C71 C72 C85 C86 -62.5(10) .
C50 C72 C85 C86 170.3(8) .
Ga2 O26 C89 C94 0.0(10) .
Ga3 O26 C89 C94 -170.2(7) .
Ga2 O26 C89 C90 178.9(6) .
Ga3 O26 C89 C90 8.7(9) .
Ga3 O25 C90 C91 172.1(7) .
Ga3 O25 C90 C89 -6.3(9) .
O26 C89 C90 O25 -2.1(12) .
C94 C89 C90 O25 176.8(8) .
O26 C89 C90 C91 179.4(7) .
C94 C89 C90 C91 -1.7(13) .
O25 C90 C91 C92 -178.0(7) .
C89 C90 C91 C92 0.4(12) .
O25 C90 C91 C95 0.5(12) .
C89 C90 C91 C95 178.9(7) .
C90 C91 C92 C93 0.1(12) .
C95 C91 C92 C93 -178.3(7) .
C91 C92 C93 C94 0.6(12) .
C91 C92 C93 C116 176.1(7) .
Ga2 O27 C94 C89 -6.4(9) .
Ga2 O27 C94 C93 176.9(6) .
O26 C89 C94 O27 4.5(12) .
C90 C89 C94 O27 -174.4(8) .
O26 C89 C94 C93 -178.6(7) .
C90 C89 C94 C93 2.5(13) .
C92 C93 C94 O27 174.7(7) .
C116 C93 C94 O27 -1.1(12) .
C92 C93 C94 C89 -1.8(12) .
C116 C93 C94 C89 -177.6(7) .
C92 C91 C95 C117 -33.1(11) .
C90 C91 C95 C117 148.5(8) .
C92 C91 C95 C101 96.8(9) .
C90 C91 C95 C101 -81.6(9) .
C101 C96 C97 C98 -2.9(13) .
C101 C96 C97 C102 176.7(7) .
C96 C97 C98 O34 -178.9(8) .
C102 C97 C98 O34 1.4(13) .
C96 C97 C98 C99 1.1(14) .
C102 C97 C98 C99 -178.6(8) .
O34 C98 C99 O35 -0.2(14) .
C97 C98 C99 O35 179.8(8) .
O34 C98 C99 C100 -179.2(8) .
C97 C98 C99 C100 0.8(14) .
O35 C99 C100 C101 -179.9(8) .
C98 C99 C100 C101 -0.8(14) .
O35 C99 C100 O36 -0.1(13) .
C98 C99 C100 O36 178.9(8) .
O36 C100 C101 C96 179.3(7) .
C99 C100 C101 C96 -1.0(12) .
O36 C100 C101 C95 1.2(12) .
C99 C100 C101 C95 -179.1(8) .
C97 C96 C101 C100 2.9(12) .
C97 C96 C101 C95 -179.0(8) .
C91 C95 C101 C100 93.7(9) .
C117 C95 C101 C100 -136.8(8) .
C91 C95 C101 C96 -84.3(8) .
C117 C95 C101 C96 45.2(10) .
C96 C97 C102 C121 -40.7(11) .
C98 C97 C102 C121 139.0(8) .
C96 C97 C102 C108 83.9(9) .
C98 C97 C102 C108 -96.5(9) .
C103 C104 C105 C106 -0.4(12) .
C109 C104 C105 C106 180.0(8) .
C103 C104 C105 O31 178.1(7) .
C109 C104 C105 O31 -1.5(12) .
O31 C105 C106 O32 3.1(12) .
C104 C105 C106 O32 -178.2(8) .
O31 C105 C106 C107 -177.3(8) .
C104 C105 C106 C107 1.3(13) .
O32 C106 C107 O33 -2.3(13) .
C105 C106 C107 O33 178.1(8) .
O32 C106 C107 C108 179.0(8) .
C105 C106 C107 C108 -0.5(13) .
O33 C107 C108 C103 -179.7(8) .
C106 C107 C108 C103 -1.1(12) .
O33 C107 C108 C102 3.0(12) .
C106 C107 C108 C102 -178.4(7) .
C121 C102 C108 C103 34.6(11) .
C97 C102 C108 C103 -89.3(9) .
C121 C102 C108 C107 -148.3(7) .
C97 C102 C108 C107 87.9(9) .
C105 C104 C109 C115 -89.0(9) .
C103 C104 C109 C115 91.5(9) .
C105 C104 C109 C125 144.6(7) .
C103 C104 C109 C125 -35.0(10) .
C115 C110 C111 C112 0.5(11) .
C115 C110 C111 C116 -175.5(7) .
C110 C111 C112 C113 1.5(11) .
C116 C111 C112 C113 177.6(7) .
C110 C111 C112 O28 -175.9(7) .
C116 C111 C112 O28 0.2(12) .
Ga5 O28 C112 C111 178.9(6) .
Ga5 O28 C112 C113 1.4(8) .
C111 C112 C113 C114 -2.2(13) .
O28 C112 C113 C114 175.4(7) .
C111 C112 C113 O29 178.5(7) .
O28 C112 C113 O29 -3.8(11) .
Ga5 O29 C113 C114 -175.2(6) .
Ga4 O29 C113 C114 -14.2(8) .
Ga5 O29 C113 C112 4.0(9) .
Ga4 O29 C113 C112 165.1(6) .
C112 C113 C114 C115 0.8(13) .
O29 C113 C114 C115 -180.0(7) .
C112 C113 C114 O30 -175.1(7) .
O29 C113 C114 O30 4.1(11) .
Ga4 O30 C114 C115 -166.7(6) .
Ga4 O30 C114 C113 9.1(9) .
C113 C114 C115 C110 1.2(12) .
O30 C114 C115 C110 176.9(7) .
C113 C114 C115 C109 -178.0(7) .
O30 C114 C115 C109 -2.4(12) .
C111 C110 C115 C114 -1.9(12) .
C111 C110 C115 C109 177.4(7) .
C104 C109 C115 C114 89.4(9) .
C125 C109 C115 C114 -143.2(8) .
C104 C109 C115 C110 -89.8(9) .
C125 C109 C115 C110 37.5(11) .
C112 C111 C116 C93 -88.5(9) .
C110 C111 C116 C93 87.4(8) .
C112 C111 C116 C129 143.9(8) .
C110 C111 C116 C129 -40.2(11) .
C94 C93 C116 C111 83.9(9) .
C92 C93 C116 C111 -91.5(9) .
C94 C93 C116 C129 -148.1(8) .
C92 C93 C116 C129 36.6(11) .
C97 C102 C121 C122 -65.0(9) .
C108 C102 C121 C122 171.5(7) .
C104 C109 C125 C126 -64.9(10) .
C115 C109 C125 C126 170.9(8) .
C111 C116 C129 C130 -166.9(11) .
C93 C116 C129 C130 66.3(13) .
C14 C41 C42 C43 -167.4(8) .
C28 C33 C34 C35 168.1(8) .
C33 C34 C35 C36 172.5(8) .
C51 C73 C74 C75 178.3(10) .
C51 C73 C74 C11I -88(9) .
C41 C42 C43 C44 -178.4(8) .
C72 C85 C86 C87 -173.8(10) .
C21 C37 C38 C39 -58.6(16) .
C80 C79 C78 C77 176.2(9) .
C58 C77 C78 C79 167.4(8) .
C7 C29 C30 C31 -170.6(9) .
C102 C121 C122 C123 160.1(9) .
C29 C30 C31 C32 77.2(13) .
C85 C86 C87 C88 172.6(12) .
C128 C127 C126 C125 -67.0(14) .
C109 C125 C126 C127 -168.9(9) .
C121 C122 C123 C124 -179.4(10) .
C73 C74 C75 C76 174.5(12) .
C11I C74 C75 C76 167(4) .
C65 C81 C82 C83 38.7(19) .
C116 C129 C130 C131 169.5(14) .
C37 C38 C39 C40 -176.7(14) .
C81 C82 C83 C84 80(2) .
C129 C130 C131 C132 63(3) .
C48 C47 O1XC Ga2 2.0(8) .
C46 C47 O1XC Ga2 179.7(6) .
O25P C17P C133 C1W -169(10) .
C53 C51 C11I C74 78(5) .
C73 C51 C11I C74 -30(14) .
C46 C51 C11I C74 -164(3) .
C73 C74 C11I C51 81(7) .
C75 C74 C11I C51 170(4) .
C107 C108 C103 C104 2.0(12) .
C102 C108 C103 C104 179.2(7) .
C105 C104 C103 C108 -1.2(12) .
C109 C104 C103 C108 178.3(7) .
C91 C95 C117 C118 -171.6(9) .
C101 C95 C117 C118 60.9(11) .
C95 C117 C118 C19' 176.7(11) .
C120 C19' C118 C117 -62.6(19) .
C1W C133 O25P C17P 152(22) .
